data_4303914
loop_
_publ_author_name
'Adel M. Najar'
'Ian S. Tidmarsh'
'Harry Adams'
'Michael D. Ward'

_publ_contact_author
; 
        Prof. Mike Ward
        Department of Chemistry
        University of Sheffield
        SHEFFIELD
        S3 7HF
;
_publ_contact_author_email m.d.ward@sheffield.ac.uk
_publ_contact_author_fax '0114 2229346'
_publ_section_title
;
Cubes, Squares, and Books: A Simple Transition Metal/Bridging Ligand
Combination Can Lead to a Surprising Range of Structural Types with the
Same Metal/Ligand Proportions
;
_journal_name_full 'Inorganic Chemistry'
_journal_page_first 11871
_journal_page_last 11881
_journal_paper_doi 10.1021/ic901892y
_journal_volume 48
_journal_year 2009
_chemical_formula_sum 'C276 H228 Cl16 N84 O64 Zn8'
_chemical_formula_weight 6835.58
_chemical_name_systematic
; 
 ? 
;
_space_group_IT_number 2
_symmetry_cell_setting triclinic
_symmetry_space_group_name_Hall '-P 1'
_symmetry_space_group_name_H-M 'P -1'
_atom_sites_solution_hydrogens geom
_atom_sites_solution_primary direct
_atom_sites_solution_secondary difmap
_audit_creation_method SHELXL-97
_cell_angle_alpha 65.408(6)
_cell_angle_beta 89.833(6)
_cell_angle_gamma 61.512(5)
_cell_formula_units_Z 1
_cell_length_a 23.040(6)
_cell_length_b 23.307(6)
_cell_length_c 26.686(6)
_cell_measurement_reflns_used 9956
_cell_measurement_temperature 150(2)
_cell_measurement_theta_max 23.58
_cell_measurement_theta_min 2.29
_cell_volume 11104(5)
_computing_cell_refinement 'Bruker SMART'
_computing_data_collection 'Bruker SMART'
_computing_data_reduction 'Bruker SAINT'
_computing_molecular_graphics 'Bruker SHELXTL'
_computing_publication_material 'Bruker SHELXTL'
_computing_structure_refinement 'Bruker SHELXTL'
_computing_structure_solution 'Bruker SHELXTL'
_diffrn_ambient_temperature 150(2)
_diffrn_measured_fraction_theta_full 0.964
_diffrn_measured_fraction_theta_max 0.964
_diffrn_measurement_device_type 'CCD area detector'
_diffrn_measurement_method 'phi and omega scans'
_diffrn_radiation_monochromator graphite
_diffrn_radiation_source 'sealed tube'
_diffrn_radiation_type MoK\a
_diffrn_radiation_wavelength 0.71073
_diffrn_reflns_av_R_equivalents 0.0838
_diffrn_reflns_av_sigmaI/netI 0.1606
_diffrn_reflns_limit_h_max 24
_diffrn_reflns_limit_h_min -24
_diffrn_reflns_limit_k_max 25
_diffrn_reflns_limit_k_min -25
_diffrn_reflns_limit_l_max 28
_diffrn_reflns_limit_l_min -28
_diffrn_reflns_number 62970
_diffrn_reflns_theta_full 22.50
_diffrn_reflns_theta_max 22.50
_diffrn_reflns_theta_min 0.87
_exptl_absorpt_coefficient_mu 0.583
_exptl_absorpt_correction_T_max 0.6038
_exptl_absorpt_correction_T_min 1
_exptl_absorpt_correction_type multi-scan
_exptl_absorpt_process_details SADABS
_exptl_crystal_colour Colourless
_exptl_crystal_density_diffrn 1.022
_exptl_crystal_density_method 'not measured'
_exptl_crystal_description Block
_exptl_crystal_F_000 3496
_exptl_crystal_size_max 0.40
_exptl_crystal_size_mid 0.40
_exptl_crystal_size_min 0.30
_refine_diff_density_max 1.843
_refine_diff_density_min -0.744
_refine_diff_density_rms 0.138
_refine_ls_extinction_method none
_refine_ls_goodness_of_fit_ref 1.146
_refine_ls_hydrogen_treatment constr
_refine_ls_matrix_type full
_refine_ls_number_parameters 1637
_refine_ls_number_reflns 28016
_refine_ls_number_restraints 2461
_refine_ls_restrained_S_all 1.310
_refine_ls_R_factor_all 0.2303
_refine_ls_R_factor_gt 0.1523
_refine_ls_shift/su_max 0.000
_refine_ls_shift/su_mean 0.000
_refine_ls_structure_factor_coef Fsqd
_refine_ls_weighting_details 'calc w=1/[\s^2^(Fo^2^)+(0.2000P)^2^+0.0000P] where P=(Fo^2^+2Fc^2^)/3'
_refine_ls_weighting_scheme calc
_refine_ls_wR_factor_gt 0.3730
_refine_ls_wR_factor_ref 0.4267
_reflns_number_gt 10532
_reflns_number_total 28016
_reflns_threshold_expression >2sigma(I)
_cod_data_source_file ic901892y_si_001_3.cif
_cod_data_source_block imw1283
_cod_depositor_comments
;
The following automatic conversions were performed:
'_symmetry_cell_setting' value 'Triclinic' changed to 'triclinic'
according to '/home/saulius/struct/CIF-dictionaries/cif_core.dic'
dictionary named 'cif_core.dic' version 2.4.1 from
2010-06-29.

'_exptl_absorpt_correction_type' value 'Multi-scan' changed
to 'multi-scan' according to
'/home/saulius/struct/CIF-dictionaries/cif_core.dic' dictionary named
'cif_core.dic' version 2.4.1 from 2010-06-29.

Automatic conversion script
Id: cif_fix_enum 1527 2010-12-29 10:47:43Z saulius 
;
_cod_original_sg_symbol_H-M 'P -1 '
_cod_database_code 4303914

loop_
_symmetry_equiv_pos_as_xyz
'x, y, z'
'-x, -y, -z'

loop_
_atom_site_label
_atom_site_type_symbol
_atom_site_fract_x
_atom_site_fract_y
_atom_site_fract_z
_atom_site_U_iso_or_equiv
_atom_site_adp_type
_atom_site_occupancy
_atom_site_symmetry_multiplicity
_atom_site_calc_flag
_atom_site_refinement_flags
_atom_site_disorder_assembly
_atom_site_disorder_group
Zn1 Zn 0.39688(8) 0.18586(10) 0.14610(6) 0.0664(5) Uani 1 1 d . . .
Zn2 Zn 0.14159(9) 0.23313(11) 0.43397(7) 0.0833(7) Uani 1 1 d . . .
Zn3 Zn 0.18353(8) 0.71831(10) -0.15834(7) 0.0687(5) Uani 1 1 d . . .
Zn4 Zn 0.06486(9) 0.25455(12) -0.15468(9) 0.0863(7) Uani 1 1 d . . .
N111 N 0.4984(4) 0.1003(5) 0.1546(4) 0.0943(18) Uani 1 1 d GU . .
C112 C 0.5469(5) 0.0809(6) 0.1988(4) 0.0947(17) Uani 1 1 d GU . .
C113 C 0.6148(5) 0.0282(6) 0.2084(4) 0.098(2) Uani 1 1 d GU . .
H113 H 0.6480 0.0150 0.2386 0.118 Uiso 1 1 calc R . .
C114 C 0.6343(4) -0.0052(6) 0.1736(5) 0.100(2) Uani 1 1 d GU . .
H114 H 0.6807 -0.0412 0.1801 0.120 Uiso 1 1 calc R . .
C115 C 0.5858(5) 0.0142(6) 0.1293(4) 0.099(2) Uani 1 1 d GU . .
H115 H 0.5990 -0.0086 0.1055 0.119 Uiso 1 1 calc R . .
C116 C 0.5178(5) 0.0669(6) 0.1198(4) 0.096(2) Uani 1 1 d GU . .
H116 H 0.4847 0.0801 0.0895 0.116 Uiso 1 1 calc R . .
N121 N 0.4475(4) 0.1824(5) 0.2670(4) 0.0901(16) Uani 1 1 d GDU . .
N122 N 0.4564(5) 0.1564(6) 0.2263(4) 0.0901(16) Uani 1 1 d GU . .
C123 C 0.5274(5) 0.1095(6) 0.2343(4) 0.0921(16) Uani 1 1 d GU . .
C124 C 0.5623(4) 0.1064(6) 0.2800(5) 0.0928(17) Uani 1 1 d GU . .
H124 H 0.6102 0.0790 0.2945 0.111 Uiso 1 1 calc R . .
C125 C 0.5129(5) 0.1515(6) 0.3002(4) 0.0918(17) Uani 1 1 d GU . .
H125 H 0.5220 0.1595 0.3306 0.110 Uiso 1 1 calc R . .
C126 C 0.3809(7) 0.2253(8) 0.2740(6) 0.0890(16) Uani 1 1 d DU . .
H12A H 0.3487 0.2642 0.2365 0.107 Uiso 1 1 calc R . .
H12B H 0.3831 0.2493 0.2964 0.107 Uiso 1 1 calc R . .
N131 N 0.0955(5) 0.1691(6) 0.4808(4) 0.1059(19) Uani 1 1 d GU . .
C132 C 0.0943(5) 0.1227(7) 0.4615(4) 0.1059(18) Uani 1 1 d GU . .
C133 C 0.0676(6) 0.0789(6) 0.4889(5) 0.108(2) Uani 1 1 d GU . .
H133 H 0.0668 0.0472 0.4757 0.129 Uiso 1 1 calc R . .
C134 C 0.0421(5) 0.0815(6) 0.5357(4) 0.110(2) Uani 1 1 d GU . .
H134 H 0.0239 0.0515 0.5544 0.132 Uiso 1 1 calc R . .
C135 C 0.0433(5) 0.1279(7) 0.5550(4) 0.110(2) Uani 1 1 d GU . .
H135 H 0.0259 0.1297 0.5870 0.131 Uiso 1 1 calc R . .
C136 C 0.0700(6) 0.1717(6) 0.5276(4) 0.108(2) Uani 1 1 d GU . .
H136 H 0.0709 0.2035 0.5409 0.130 Uiso 1 1 calc R . .
N141 N 0.1555(5) 0.1693(6) 0.3369(4) 0.0993(16) Uani 1 1 d GDU . .
N142 N 0.1347(5) 0.1791(6) 0.3844(4) 0.1008(17) Uani 1 1 d GU . .
C143 C 0.1156(6) 0.1270(7) 0.4147(4) 0.1029(17) Uani 1 1 d GU . .
C144 C 0.1245(6) 0.0850(6) 0.3861(5) 0.1029(17) Uani 1 1 d GU . .
H144 H 0.1155 0.0462 0.3972 0.123 Uiso 1 1 calc R . .
C145 C 0.1492(6) 0.1111(6) 0.3380(4) 0.1008(17) Uani 1 1 d GU . .
H145 H 0.1596 0.0929 0.3113 0.121 Uiso 1 1 calc R . .
C146 C 0.1839(7) 0.2068(9) 0.3020(6) 0.0956(17) Uani 1 1 d DU . .
H14A H 0.1643 0.2559 0.3004 0.115 Uiso 1 1 calc R . .
H14B H 0.1727 0.2148 0.2630 0.115 Uiso 1 1 calc R . .
N151 N 0.2878(5) 0.2043(4) 0.2934(4) 0.0894(16) Uani 1 1 d GU . .
C152 C 0.3582(5) 0.1713(5) 0.3051(4) 0.0895(16) Uani 1 1 d GDU . .
C153 C 0.3996(4) 0.0983(6) 0.3470(4) 0.0900(18) Uani 1 1 d GU . .
H153 H 0.4477 0.0757 0.3550 0.108 Uiso 1 1 calc R . .
C154 C 0.3706(5) 0.0583(4) 0.3774(4) 0.0907(19) Uani 1 1 d GU . .
H154 H 0.3989 0.0084 0.4061 0.109 Uiso 1 1 calc R . .
C155 C 0.3002(5) 0.0913(6) 0.3657(4) 0.0915(18) Uani 1 1 d GU . .
H155 H 0.2804 0.0640 0.3864 0.110 Uiso 1 1 calc R . .
C156 C 0.2588(4) 0.1643(6) 0.3237(4) 0.0921(16) Uani 1 1 d GDU . .
N211 N 0.3643(4) 0.1108(4) 0.1909(3) 0.0695(16) Uani 1 1 d GU . .
C212 C 0.2959(4) 0.1415(3) 0.1916(4) 0.0699(15) Uani 1 1 d GU . .
C213 C 0.2721(3) 0.0960(5) 0.2225(4) 0.0705(17) Uani 1 1 d GU . .
H213 H 0.2253 0.1170 0.2230 0.085 Uiso 1 1 calc R . .
C214 C 0.3167(4) 0.0198(5) 0.2527(4) 0.0714(18) Uani 1 1 d GU . .
H214 H 0.3004 -0.0113 0.2738 0.086 Uiso 1 1 calc R . .
C215 C 0.3851(4) -0.0109(3) 0.2520(4) 0.0711(18) Uani 1 1 d GU . .
H215 H 0.4155 -0.0630 0.2726 0.085 Uiso 1 1 calc R . .
C216 C 0.4089(3) 0.0346(5) 0.2210(4) 0.0703(18) Uani 1 1 d GU . .
H216 H 0.4557 0.0136 0.2205 0.084 Uiso 1 1 calc R . .
N221 N 0.2395(4) 0.3334(4) 0.1159(3) 0.0695(14) Uani 1 1 d GDU . .
N222 N 0.2905(3) 0.2569(5) 0.1446(3) 0.0685(14) Uani 1 1 d GU . .
C223 C 0.2575(4) 0.2162(4) 0.1634(4) 0.0696(14) Uani 1 1 d GU . .
C224 C 0.1862(4) 0.2676(5) 0.1463(4) 0.0707(16) Uani 1 1 d GU . .
H224 H 0.1519 0.2556 0.1533 0.085 Uiso 1 1 calc R . .
C225 C 0.1750(3) 0.3400(4) 0.1170(4) 0.0707(16) Uani 1 1 d GU . .
H225 H 0.1320 0.3850 0.1009 0.085 Uiso 1 1 calc R . .
C226 C 0.2511(7) 0.3904(8) 0.0892(5) 0.0701(14) Uani 1 1 d DU . .
H22A H 0.2934 0.3779 0.1115 0.084 Uiso 1 1 calc R . .
H22B H 0.2130 0.4358 0.0881 0.084 Uiso 1 1 calc R . .
N231 N 0.1474(5) 0.7749(5) -0.1088(4) 0.0777(17) Uani 1 1 d GU . .
C232 C 0.1924(4) 0.7407(4) -0.0569(4) 0.0775(15) Uani 1 1 d GU . .
C233 C 0.1812(4) 0.7778(5) -0.0250(3) 0.0785(17) Uani 1 1 d GU . .
H233 H 0.2120 0.7544 0.0105 0.094 Uiso 1 1 calc R . .
C234 C 0.1251(5) 0.8490(5) -0.0451(4) 0.0793(18) Uani 1 1 d GU . .
H234 H 0.1175 0.8744 -0.0234 0.095 Uiso 1 1 calc R . .
C235 C 0.0801(4) 0.8833(4) -0.0971(4) 0.0801(18) Uani 1 1 d GU . .
H235 H 0.0418 0.9320 -0.1108 0.096 Uiso 1 1 calc R . .
C236 C 0.0913(4) 0.8462(5) -0.1289(3) 0.0796(18) Uani 1 1 d GU . .
H236 H 0.0605 0.8696 -0.1645 0.095 Uiso 1 1 calc R . .
N241 N 0.3090(4) 0.5660(4) -0.0479(4) 0.0747(13) Uani 1 1 d GDU . .
N242 N 0.2496(4) 0.6380(5) -0.0746(3) 0.0755(15) Uani 1 1 d GU . .
C243 C 0.2445(4) 0.6719(4) -0.0399(4) 0.0760(15) Uani 1 1 d GU . .
C244 C 0.3008(5) 0.6210(6) 0.0082(4) 0.0764(16) Uani 1 1 d GU . .
H244 H 0.3102 0.6292 0.0384 0.092 Uiso 1 1 calc R . .
C245 C 0.3407(4) 0.5555(5) 0.0033(3) 0.0756(15) Uani 1 1 d GU . .
H245 H 0.3815 0.5123 0.0297 0.091 Uiso 1 1 calc R . .
C246 C 0.3264(7) 0.5135(7) -0.0680(6) 0.0729(13) Uani 1 1 d DU . .
H24A H 0.3763 0.4790 -0.0558 0.087 Uiso 1 1 calc R . .
H24B H 0.3133 0.5399 -0.1101 0.087 Uiso 1 1 calc R . .
N251 N 0.2841(4) 0.4505(5) 0.0077(3) 0.0691(13) Uani 1 1 d GU . .
C252 C 0.2575(4) 0.4054(5) 0.0303(3) 0.0689(13) Uani 1 1 d GDU . .
C253 C 0.2395(4) 0.3800(5) -0.0020(3) 0.0699(14) Uani 1 1 d GU . .
H253 H 0.2213 0.3492 0.0134 0.084 Uiso 1 1 calc R . .
C254 C 0.2482(5) 0.3997(5) -0.0571(3) 0.0704(14) Uani 1 1 d GU . .
H254 H 0.2359 0.3824 -0.0792 0.085 Uiso 1 1 calc R . .
C255 C 0.2748(5) 0.4448(5) -0.0797(3) 0.0707(14) Uani 1 1 d GU . .
H255 H 0.2807 0.4583 -0.1174 0.085 Uiso 1 1 calc R . .
C256 C 0.2928(4) 0.4702(4) -0.0473(3) 0.0704(13) Uani 1 1 d GDU . .
N311 N 0.4226(4) 0.2674(4) 0.1011(3) 0.0721(15) Uani 1 1 d GU . .
C312 C 0.4286(5) 0.2783(5) 0.0465(3) 0.0731(13) Uani 1 1 d GU . .
C313 C 0.4532(5) 0.3230(5) 0.0155(3) 0.0742(15) Uani 1 1 d GU . .
H313 H 0.4573 0.3305 -0.0218 0.089 Uiso 1 1 calc R . .
C314 C 0.4718(4) 0.3567(5) 0.0391(3) 0.0744(16) Uani 1 1 d GU . .
H314 H 0.4885 0.3872 0.0179 0.089 Uiso 1 1 calc R . .
C315 C 0.4657(5) 0.3458(5) 0.0937(4) 0.0734(16) Uani 1 1 d GU . .
H315 H 0.4784 0.3688 0.1099 0.088 Uiso 1 1 calc R . .
C316 C 0.4412(4) 0.3011(5) 0.1248(3) 0.0722(16) Uani 1 1 d GU . .
H316 H 0.4370 0.2936 0.1621 0.087 Uiso 1 1 calc R . .
N321 N 0.3520(4) 0.1850(5) 0.0264(3) 0.0729(13) Uani 1 1 d GDU . .
N322 N 0.3742(4) 0.2092(5) 0.0589(3) 0.0720(13) Uani 1 1 d GU . .
C323 C 0.4033(5) 0.2491(5) 0.0253(4) 0.0732(13) Uani 1 1 d GU . .
C324 C 0.3991(5) 0.2496(5) -0.0279(3) 0.0744(14) Uani 1 1 d GU . .
H324 H 0.4148 0.2724 -0.0586 0.089 Uiso 1 1 calc R . .
C325 C 0.3674(5) 0.2099(6) -0.0273(3) 0.0743(14) Uani 1 1 d GU . .
H325 H 0.3582 0.2016 -0.0574 0.089 Uiso 1 1 calc R . .
C326 C 0.3209(6) 0.1429(8) 0.0516(5) 0.0712(14) Uani 1 1 d DU . .
H32A H 0.3340 0.1212 0.0935 0.085 Uiso 1 1 calc R . .
H32B H 0.3383 0.1016 0.0422 0.085 Uiso 1 1 calc R . .
N331 N -0.0416(3) 0.3221(5) -0.1979(4) 0.0824(16) Uani 1 1 d GU . .
C332 C -0.0793(5) 0.3893(5) -0.1972(4) 0.0802(14) Uani 1 1 d GU . .
C333 C -0.1475(5) 0.4372(5) -0.2263(4) 0.0822(17) Uani 1 1 d GU . .
H333 H -0.1732 0.4831 -0.2259 0.099 Uiso 1 1 calc R . .
C334 C -0.1781(3) 0.4179(5) -0.2561(4) 0.0839(17) Uani 1 1 d GU . .
H334 H -0.2247 0.4507 -0.2760 0.101 Uiso 1 1 calc R . .
C335 C -0.1404(5) 0.3508(6) -0.2568(4) 0.0853(18) Uani 1 1 d GU . .
H335 H -0.1613 0.3376 -0.2771 0.102 Uiso 1 1 calc R . .
C336 C -0.0722(5) 0.3028(5) -0.2276(4) 0.0840(17) Uani 1 1 d GU . .
H336 H -0.0465 0.2569 -0.2281 0.101 Uiso 1 1 calc R . .
N341 N 0.0531(3) 0.3836(5) -0.1217(4) 0.0736(14) Uani 1 1 d GDU . .
N342 N 0.0295(4) 0.3567(4) -0.1507(4) 0.0747(14) Uani 1 1 d GU . .
C343 C -0.0426(4) 0.4029(6) -0.1695(4) 0.0774(14) Uani 1 1 d GU . .
C344 C -0.0635(3) 0.4582(5) -0.1521(4) 0.0773(15) Uani 1 1 d GU . .
H344 H -0.1091 0.4965 -0.1590 0.093 Uiso 1 1 calc R . .
C345 C -0.0044(5) 0.4464(5) -0.1226(4) 0.0759(15) Uani 1 1 d GU . .
H345 H -0.0035 0.4753 -0.1063 0.091 Uiso 1 1 calc R . .
C346 C 0.1205(6) 0.3544(8) -0.0984(5) 0.0713(15) Uani 1 1 d DU . .
H34A H 0.1255 0.3931 -0.0961 0.086 Uiso 1 1 calc R . .
H34B H 0.1486 0.3387 -0.1236 0.086 Uiso 1 1 calc R . .
N351 N 0.2157(4) 0.2478(5) -0.0229(3) 0.0683(15) Uani 1 1 d GU . .
C352 C 0.2456(3) 0.1884(5) 0.0317(3) 0.0694(14) Uani 1 1 d GDU . .
C353 C 0.2050(4) 0.1727(4) 0.0670(3) 0.0706(17) Uani 1 1 d GU . .
H353 H 0.2255 0.1321 0.1043 0.085 Uiso 1 1 calc R . .
C354 C 0.1345(4) 0.2164(5) 0.0477(3) 0.0704(17) Uani 1 1 d GU . .
H354 H 0.1067 0.2057 0.0718 0.084 Uiso 1 1 calc R . .
C355 C 0.1046(3) 0.2758(5) -0.0069(3) 0.0698(17) Uani 1 1 d GU . .
H355 H 0.0564 0.3057 -0.0201 0.084 Uiso 1 1 calc R . .
C356 C 0.1452(4) 0.2915(4) -0.0422(3) 0.0692(15) Uani 1 1 d GDU . .
N411 N 0.1279(6) 0.2924(6) 0.4802(5) 0.108(2) Uani 1 1 d GU . .
C412 C 0.0644(5) 0.3548(7) 0.4674(4) 0.1084(18) Uani 1 1 d GU . .
C413 C 0.0543(5) 0.3962(6) 0.4954(5) 0.111(2) Uani 1 1 d GU . .
H413 H 0.0109 0.4389 0.4867 0.133 Uiso 1 1 calc R . .
C414 C 0.1077(6) 0.3753(6) 0.5363(5) 0.111(2) Uani 1 1 d GU . .
H414 H 0.1008 0.4036 0.5554 0.133 Uiso 1 1 calc R . .
C415 C 0.1712(5) 0.3129(7) 0.5491(5) 0.110(2) Uani 1 1 d GU . .
H415 H 0.2077 0.2986 0.5770 0.132 Uiso 1 1 calc R . .
C416 C 0.1813(5) 0.2714(6) 0.5211(5) 0.109(2) Uani 1 1 d GU . .
H416 H 0.2247 0.2288 0.5298 0.131 Uiso 1 1 calc R . .
N421 N -0.0163(6) 0.3684(7) 0.3459(4) 0.1034(16) Uani 1 1 d GDU . .
N422 N 0.0402(4) 0.3359(6) 0.3909(5) 0.1052(17) Uani 1 1 d GU . .
C423 C 0.0186(6) 0.3743(7) 0.4233(4) 0.1067(17) Uani 1 1 d GU . .
C424 C -0.0511(6) 0.4306(6) 0.3984(5) 0.1059(19) Uani 1 1 d GU . .
H424 H -0.0786 0.4648 0.4115 0.127 Uiso 1 1 calc R . .
C425 C -0.0728(5) 0.4270(6) 0.3506(5) 0.1050(19) Uani 1 1 d GU . .
H425 H -0.1172 0.4583 0.3261 0.126 Uiso 1 1 calc R . .
C426 C -0.0120(9) 0.3416(9) 0.3056(7) 0.1043(16) Uani 1 1 d DU . .
H42A H 0.0355 0.3168 0.3022 0.125 Uiso 1 1 calc R . .
H42B H -0.0413 0.3832 0.2677 0.125 Uiso 1 1 calc R . .
N431 N 0.2532(5) 0.7600(6) -0.1759(5) 0.102(2) Uani 1 1 d GU . .
C432 C 0.2209(4) 0.8344(6) -0.2158(5) 0.1032(18) Uani 1 1 d GU . .
C433 C 0.2557(6) 0.8715(5) -0.2256(4) 0.1049(19) Uani 1 1 d GU . .
H433 H 0.2336 0.9224 -0.2528 0.126 Uiso 1 1 calc R . .
C434 C 0.3228(6) 0.8342(6) -0.1956(5) 0.105(2) Uani 1 1 d GU . .
H434 H 0.3466 0.8596 -0.2023 0.127 Uiso 1 1 calc R . .
C435 C 0.3550(4) 0.7598(6) -0.1557(5) 0.104(2) Uani 1 1 d GU . .
H435 H 0.4009 0.7343 -0.1352 0.125 Uiso 1 1 calc R . .
C436 C 0.3202(5) 0.7227(5) -0.1459(4) 0.103(2) Uani 1 1 d GU . .
H436 H 0.3423 0.6718 -0.1186 0.124 Uiso 1 1 calc R . .
N441 N 0.0605(5) 0.8687(6) -0.2697(5) 0.1025(18) Uani 1 1 d GDU . .
N442 N 0.1271(5) 0.8235(5) -0.2335(4) 0.1016(17) Uani 1 1 d GU . .
C443 C 0.1563(5) 0.8679(7) -0.2447(5) 0.1019(17) Uani 1 1 d GU . .
C444 C 0.1078(7) 0.9404(6) -0.2877(5) 0.1027(18) Uani 1 1 d GU . .
H444 H 0.1138 0.9815 -0.3035 0.123 Uiso 1 1 calc R . .
C445 C 0.0485(5) 0.9409(5) -0.3032(4) 0.1028(18) Uani 1 1 d GU . .
H445 H 0.0080 0.9823 -0.3310 0.123 Uiso 1 1 calc R . .
C446 C 0.0177(9) 0.8403(10) -0.2764(8) 0.1027(19) Uani 1 1 d DU . .
H44A H 0.0184 0.8061 -0.2383 0.123 Uiso 1 1 calc R . .
H44B H -0.0299 0.8822 -0.2948 0.123 Uiso 1 1 calc R . .
N451 N -0.0198(5) 0.2477(6) 0.2968(4) 0.1036(17) Uani 1 1 d GU . .
C452 C -0.0360(6) 0.2871(6) 0.3273(5) 0.1034(16) Uani 1 1 d GDU . .
C453 C -0.0713(6) 0.2748(6) 0.3690(5) 0.1032(17) Uani 1 1 d GU . .
H453 H -0.0824 0.3017 0.3898 0.124 Uiso 1 1 calc R . .
C454 C -0.0903(6) 0.2232(7) 0.3802(4) 0.1037(18) Uani 1 1 d GU . .
H454 H -0.1145 0.2149 0.4087 0.124 Uiso 1 1 calc R . .
C455 C -0.0741(6) 0.1839(6) 0.3498(5) 0.1036(18) Uani 1 1 d GU . .
H455 H -0.0871 0.1486 0.3575 0.124 Uiso 1 1 calc R . .
C456 C -0.0388(6) 0.1961(6) 0.3081(5) 0.1036(17) Uani 1 1 d GU . .
N511 N 0.2455(3) 0.1469(5) 0.4802(4) 0.0828(18) Uani 1 1 d GU . .
C512 C 0.2952(5) 0.1619(4) 0.4606(3) 0.0829(17) Uani 1 1 d GU . .
C513 C 0.3637(4) 0.1074(6) 0.4848(4) 0.0839(19) Uani 1 1 d GU . .
H513 H 0.3977 0.1176 0.4713 0.101 Uiso 1 1 calc R . .
C514 C 0.3825(3) 0.0380(5) 0.5286(4) 0.085(2) Uani 1 1 d GU . .
H514 H 0.4293 0.0007 0.5451 0.102 Uiso 1 1 calc R . .
C515 C 0.3328(5) 0.0230(4) 0.5482(4) 0.085(2) Uani 1 1 d GU . .
H515 H 0.3457 -0.0244 0.5782 0.102 Uiso 1 1 calc R . .
C516 C 0.2643(4) 0.0775(5) 0.5240(4) 0.084(2) Uani 1 1 d GU . .
H516 H 0.2304 0.0673 0.5375 0.101 Uiso 1 1 calc R . .
N521 N 0.1925(4) 0.3398(5) 0.3410(3) 0.0833(16) Uani 1 1 d GDU . .
N522 N 0.2029(4) 0.2735(5) 0.3869(4) 0.0825(17) Uani 1 1 d GU . .
C523 C 0.2731(4) 0.2279(5) 0.4153(4) 0.0821(16) Uani 1 1 d GU . .
C524 C 0.3060(3) 0.2660(6) 0.3870(4) 0.0818(18) Uani 1 1 d GU . .
H524 H 0.3531 0.2483 0.3970 0.098 Uiso 1 1 calc R . .
C525 C 0.2562(5) 0.3351(5) 0.3411(4) 0.0825(18) Uani 1 1 d GU . .
H525 H 0.2641 0.3719 0.3150 0.099 Uiso 1 1 calc R . .
C526 C 0.1289(7) 0.3966(8) 0.3052(6) 0.0860(17) Uani 1 1 d DU . .
H52A H 0.1007 0.3760 0.3027 0.103 Uiso 1 1 calc R . .
H52B H 0.1339 0.4218 0.2665 0.103 Uiso 1 1 calc R . .
N531 N 0.0914(7) 0.1504(7) -0.1597(7) 0.144(2) Uani 1 1 d GU . .
C532 C 0.1310(8) 0.1390(8) -0.1979(6) 0.143(2) Uani 1 1 d GU . .
C533 C 0.1659(7) 0.0698(9) -0.1956(6) 0.144(2) Uani 1 1 d GU . .
H533 H 0.1930 0.0621 -0.2217 0.172 Uiso 1 1 calc R . .
C534 C 0.1610(7) 0.0119(7) -0.1550(7) 0.144(2) Uani 1 1 d GU . .
H534 H 0.1848 -0.0354 -0.1534 0.173 Uiso 1 1 calc R . .
C535 C 0.1214(8) 0.0232(7) -0.1168(6) 0.144(2) Uani 1 1 d GU . .
H535 H 0.1181 -0.0164 -0.0891 0.173 Uiso 1 1 calc R . .
C536 C 0.0866(7) 0.0924(9) -0.1191(6) 0.144(2) Uani 1 1 d GU . .
H536 H 0.0595 0.1002 -0.0930 0.173 Uiso 1 1 calc R . .
N541 N 0.1120(7) 0.3250(7) -0.2735(7) 0.139(2) Uani 1 1 d GU . .
N542 N 0.0965(7) 0.2741(9) -0.2338(6) 0.140(2) Uani 1 1 d GU . .
C543 C 0.1268(8) 0.2098(7) -0.2411(7) 0.141(2) Uani 1 1 d GU . .
C544 C 0.1610(8) 0.2210(8) -0.2853(7) 0.140(2) Uani 1 1 d GU . .
H544 H 0.1857 0.1868 -0.2990 0.168 Uiso 1 1 calc R . .
C545 C 0.1519(8) 0.2922(9) -0.3053(6) 0.140(2) Uani 1 1 d GU . .
H545 H 0.1695 0.3141 -0.3348 0.168 Uiso 1 1 calc R . .
C546 C -0.0840(7) 0.6080(9) 0.2760(6) 0.092(2) Uani 1 1 d DU . .
H54A H -0.0869 0.6134 0.2372 0.110 Uiso 1 1 calc R . .
H54B H -0.1090 0.5838 0.2952 0.110 Uiso 1 1 calc R . .
N551 N 0.0263(5) 0.5033(6) 0.2972(3) 0.0896(18) Uani 1 1 d GU . .
C552 C 0.0940(5) 0.4518(5) 0.3270(4) 0.0887(17) Uani 1 1 d GDU . .
C553 C 0.1232(4) 0.4594(6) 0.3675(4) 0.0914(18) Uani 1 1 d GU . .
H553 H 0.1695 0.4242 0.3878 0.110 Uiso 1 1 calc R . .
C554 C 0.0847(5) 0.5186(6) 0.3783(4) 0.0931(19) Uani 1 1 d GU . .
H554 H 0.1046 0.5238 0.4060 0.112 Uiso 1 1 calc R . .
C555 C 0.0170(5) 0.5701(5) 0.3485(4) 0.0934(19) Uani 1 1 d GU . .
H555 H -0.0093 0.6105 0.3559 0.112 Uiso 1 1 calc R . .
C556 C -0.0122(4) 0.5625(5) 0.3080(4) 0.0921(19) Uani 1 1 d GDU . .
N611 N 0.2185(4) 0.6596(5) -0.2062(3) 0.0712(15) Uani 1 1 d GU . .
C612 C 0.1877(4) 0.6208(5) -0.2060(3) 0.0703(15) Uani 1 1 d GU . .
C613 C 0.2033(5) 0.5847(5) -0.2389(4) 0.0714(16) Uani 1 1 d GU . .
H613 H 0.1822 0.5581 -0.2388 0.086 Uiso 1 1 calc R . .
C614 C 0.2496(5) 0.5873(5) -0.2719(3) 0.0734(17) Uani 1 1 d GU . .
H614 H 0.2603 0.5626 -0.2943 0.088 Uiso 1 1 calc R . .
C615 C 0.2804(4) 0.6261(5) -0.2720(3) 0.0740(17) Uani 1 1 d GU . .
H615 H 0.3121 0.6279 -0.2945 0.089 Uiso 1 1 calc R . .
C616 C 0.2649(4) 0.6623(5) -0.2391(3) 0.0726(17) Uani 1 1 d GU . .
H616 H 0.2859 0.6888 -0.2392 0.087 Uiso 1 1 calc R . .
N621 N 0.0732(4) 0.6624(5) -0.1192(3) 0.0688(15) Uani 1 1 d GDU . .
N622 N 0.1195(4) 0.6723(5) -0.1520(3) 0.0688(15) Uani 1 1 d GU . .
C623 C 0.1424(4) 0.6210(5) -0.1737(4) 0.0692(14) Uani 1 1 d GU . .
C624 C 0.1103(5) 0.5795(5) -0.1543(4) 0.0693(15) Uani 1 1 d GU . .
H624 H 0.1164 0.5412 -0.1625 0.083 Uiso 1 1 calc R . .
C625 C 0.0676(4) 0.6050(5) -0.1206(4) 0.0691(16) Uani 1 1 d GU . .
H625 H 0.0400 0.5869 -0.1022 0.083 Uiso 1 1 calc R . .
C626 C 0.0355(7) 0.7065(8) -0.0925(5) 0.0704(19) Uani 1 1 d DU . .
H62A H -0.0061 0.7042 -0.0872 0.084 Uiso 1 1 calc R . .
H62B H 0.0213 0.7588 -0.1174 0.084 Uiso 1 1 calc R . .
N631 N 0.1699(4) 0.1930(5) -0.1108(4) 0.0859(18) Uani 1 1 d GU . .
C632 C 0.1860(4) 0.1355(6) -0.0567(4) 0.0867(17) Uani 1 1 d GU . .
C633 C 0.2538(5) 0.0827(5) -0.0278(4) 0.0874(19) Uani 1 1 d GU . .
H633 H 0.2649 0.0434 0.0092 0.105 Uiso 1 1 calc R . .
C634 C 0.3054(4) 0.0874(5) -0.0529(4) 0.0865(19) Uani 1 1 d GU . .
H634 H 0.3517 0.0513 -0.0331 0.104 Uiso 1 1 calc R . .
C635 C 0.2893(4) 0.1449(6) -0.1069(4) 0.086(2) Uani 1 1 d GU . .
H635 H 0.3245 0.1481 -0.1240 0.104 Uiso 1 1 calc R . .
C636 C 0.2215(5) 0.1977(5) -0.1358(3) 0.0854(19) Uani 1 1 d GU . .
H636 H 0.2104 0.2370 -0.1728 0.102 Uiso 1 1 calc R . .
N641 N 0.0185(4) 0.1854(5) -0.0351(4) 0.0864(16) Uani 1 1 d GDU . .
N642 N 0.0646(5) 0.1945(5) -0.0685(3) 0.0859(17) Uani 1 1 d GU . .
C643 C 0.1318(4) 0.1380(6) -0.0349(5) 0.0877(16) Uani 1 1 d GU . .
C644 C 0.1273(4) 0.0941(5) 0.0192(4) 0.0893(19) Uani 1 1 d GU . .
H644 H 0.1646 0.0524 0.0501 0.107 Uiso 1 1 calc R . .
C645 C 0.0573(5) 0.1234(6) 0.0191(4) 0.0894(18) Uani 1 1 d GU . .
H645 H 0.0395 0.1048 0.0499 0.107 Uiso 1 1 calc R . .
C646 C -0.0510(6) 0.2298(8) -0.0554(7) 0.0842(16) Uani 1 1 d DU . .
H64A H -0.0715 0.1988 -0.0416 0.101 Uiso 1 1 calc R . .
H64B H -0.0626 0.2538 -0.0974 0.101 Uiso 1 1 calc R . .
N651 N -0.0490(4) 0.2706(4) 0.0163(4) 0.0800(17) Uani 1 1 d GU . .
C652 C -0.0770(5) 0.3205(5) 0.0377(3) 0.0801(18) Uani 1 1 d GU . .
C653 C -0.1370(5) 0.3883(5) 0.0063(4) 0.0820(19) Uani 1 1 d GU . .
H653 H -0.1562 0.4223 0.0210 0.098 Uiso 1 1 calc R . .
C654 C -0.1691(4) 0.4061(4) -0.0465(4) 0.0822(19) Uani 1 1 d GU . .
H654 H -0.2101 0.4525 -0.0680 0.099 Uiso 1 1 calc R . .
C655 C -0.1411(5) 0.3563(6) -0.0680(3) 0.0821(18) Uani 1 1 d GU . .
H655 H -0.1630 0.3685 -0.1041 0.099 Uiso 1 1 calc R . .
C656 C -0.0810(5) 0.2885(5) -0.0366(4) 0.0813(16) Uani 1 1 d GDU . .
Cl1X Cl 0.1180(4) 0.0927(5) 0.2084(4) 0.099(2) Uani 0.576(8) 1 d PDU A 1
O12X O 0.0532(6) 0.0986(9) 0.2001(7) 0.100(2) Uiso 0.576(8) 1 d PDU A 1
O13X O 0.1541(7) 0.0732(9) 0.1685(6) 0.100(2) Uiso 0.576(8) 1 d PDU A 1
O14X O 0.1059(8) 0.1642(6) 0.1985(7) 0.100(2) Uiso 0.576(8) 1 d PDU A 1
O15X O 0.1578(7) 0.0385(7) 0.2654(5) 0.099(2) Uiso 0.576(8) 1 d PDU A 1
Cl1Y Cl 0.1201(5) 0.0650(6) 0.1939(4) 0.0987(19) Uiso 0.424(8) 1 d PDU A 2
O12Y O 0.0942(10) 0.1429(7) 0.1668(9) 0.100(2) Uiso 0.424(8) 1 d PDU A 2
O13Y O 0.1598(9) 0.0337(11) 0.1597(8) 0.100(3) Uiso 0.424(8) 1 d PDU A 2
O14Y O 0.1647(9) 0.0295(11) 0.2492(6) 0.099(2) Uiso 0.424(8) 1 d PDU A 2
O15Y O 0.0656(9) 0.0509(12) 0.2002(9) 0.102(3) Uiso 0.424(8) 1 d PDU A 2
Cl21 Cl 0.3033(3) 0.4357(3) 0.2017(2) 0.1236(16) Uani 1 1 d DU . .
O22 O 0.2448(5) 0.4288(6) 0.1954(5) 0.126(2) Uiso 1 1 d DU B .
O23X O 0.3632(5) 0.3736(8) 0.2047(9) 0.124(2) Uiso 0.574(19) 1 d PDU B 1
O24X O 0.3097(9) 0.4415(12) 0.2534(6) 0.123(2) Uiso 0.574(19) 1 d PDU B 1
O25X O 0.2914(9) 0.5031(7) 0.1541(6) 0.124(2) Uiso 0.574(19) 1 d PDU B 1
O23Y O 0.3538(8) 0.3950(13) 0.1789(11) 0.124(2) Uiso 0.426(19) 1 d PDU B 2
O24Y O 0.3306(11) 0.4055(15) 0.2616(4) 0.123(2) Uiso 0.426(19) 1 d PDU B 2
O25Y O 0.2824(10) 0.5125(7) 0.1725(10) 0.124(2) Uiso 0.426(19) 1 d PDU B 2
Cl3X Cl 0.5207(4) 0.4803(4) 0.1067(3) 0.140(2) Uani 0.847(7) 1 d PDU C 1
O32X O 0.5818(6) 0.4344(7) 0.1524(5) 0.144(3) Uiso 0.847(7) 1 d PDU C 1
O33X O 0.4659(6) 0.4744(8) 0.1279(6) 0.143(3) Uiso 0.847(7) 1 d PDU C 1
O34X O 0.5347(7) 0.4558(8) 0.0640(5) 0.143(3) Uiso 0.847(7) 1 d PDU C 1
O35X O 0.5040(7) 0.5562(6) 0.0819(6) 0.145(3) Uiso 0.847(7) 1 d PDU C 1
Cl3Y Cl 0.4626(18) 0.575(2) 0.0781(16) 0.150(3) Uani 0.153(7) 1 d PDU C 2
O32Y O 0.416(3) 0.612(4) 0.0234(19) 0.140(3) Uiso 0.153(7) 1 d PDU C 2
O33Y O 0.452(4) 0.628(3) 0.096(3) 0.140(3) Uiso 0.153(7) 1 d PDU C 2
O34Y O 0.450(3) 0.521(3) 0.119(3) 0.141(3) Uiso 0.153(7) 1 d PDU C 2
O35Y O 0.532(2) 0.539(4) 0.073(3) 0.141(3) Uiso 0.153(7) 1 d PDU C 2
Cl41 Cl 0.5150(3) 0.1609(3) 0.4469(2) 0.1192(15) Uani 1 1 d DU . .
O42 O 0.4792(5) 0.1430(6) 0.4179(4) 0.122(2) Uiso 1 1 d DU D .
O43X O 0.5711(13) 0.0915(9) 0.4889(13) 0.120(2) Uiso 0.283(18) 1 d PDU D 1
O44X O 0.535(2) 0.205(2) 0.4031(9) 0.120(2) Uiso 0.283(18) 1 d PDU D 1
O45X O 0.4656(11) 0.203(2) 0.4702(16) 0.120(2) Uiso 0.283(18) 1 d PDU D 1
O43Y O 0.5379(9) 0.1032(8) 0.5052(4) 0.121(2) Uiso 0.717(18) 1 d PDU D 2
O44Y O 0.5702(7) 0.1572(11) 0.4201(7) 0.119(2) Uiso 0.717(18) 1 d PDU D 2
O45Y O 0.4665(7) 0.2327(6) 0.4393(8) 0.120(2) Uiso 0.717(18) 1 d PDU D 2
Cl51 Cl -0.2255(2) 0.5957(2) 0.21409(17) 0.0908(12) Uani 1 1 d DU . .
O52 O -0.1619(4) 0.5501(5) 0.2063(4) 0.0955(19) Uiso 1 1 d DU E .
O53X O -0.2799(5) 0.6058(16) 0.1781(11) 0.094(2) Uiso 0.53(5) 1 d PDU E 1
O54X O -0.2273(9) 0.5602(11) 0.2725(5) 0.093(2) Uiso 0.53(5) 1 d PDU E 1
O55X O -0.2348(10) 0.6665(8) 0.1999(14) 0.096(2) Uiso 0.53(5) 1 d PDU E 1
O53Y O -0.2789(6) 0.6314(17) 0.1645(8) 0.094(2) Uiso 0.47(5) 1 d PDU E 2
O54Y O -0.2394(11) 0.5499(8) 0.2626(10) 0.093(2) Uiso 0.47(5) 1 d PDU E 2
O55Y O -0.2238(10) 0.6506(14) 0.2242(16) 0.096(2) Uiso 0.47(5) 1 d PDU E 2
Cl61 Cl 0.2134(2) 0.0647(2) 0.66013(18) 0.0926(12) Uani 1 1 d DU . .
O62 O 0.1973(5) 0.1326(5) 0.6119(4) 0.0949(19) Uiso 1 1 d DU F .
O63X O 0.2337(9) 0.0672(9) 0.7110(4) 0.093(2) Uiso 0.523(11) 1 d PDU F 1
O64X O 0.1590(7) 0.0534(8) 0.6645(7) 0.093(2) Uiso 0.523(11) 1 d PDU F 1
O65X O 0.2729(7) 0.0037(6) 0.6587(7) 0.092(2) Uiso 0.523(11) 1 d PDU F 1
O63Y O 0.2676(7) 0.0370(9) 0.7031(5) 0.093(2) Uiso 0.477(11) 1 d PDU F 2
O64Y O 0.1520(6) 0.0784(9) 0.6819(7) 0.093(2) Uiso 0.477(11) 1 d PDU F 2
O65Y O 0.2250(10) 0.0109(7) 0.6411(7) 0.092(2) Uiso 0.477(11) 1 d PDU F 2
Cl71 Cl 0.4908(5) -0.0463(7) 0.0348(5) 0.124(3) Uani 0.50 1 d PDU . .
O72 O 0.4553(10) 0.0278(9) 0.0269(9) 0.124(3) Uiso 0.50 1 d PDU . .
O73X O 0.5032(18) -0.0455(17) -0.0181(9) 0.124(3) Uiso 0.287(9) 1 d PDU . 1
O74X O 0.5550(11) -0.0893(14) 0.0762(13) 0.124(3) Uiso 0.287(9) 1 d PDU B 1
O75X O 0.4509(15) -0.0798(15) 0.0554(16) 0.125(3) Uiso 0.287(9) 1 d PDU B 1
O73Y O 0.4579(19) -0.0524(18) -0.0059(15) 0.124(3) Uiso 0.213(9) 1 d PDU B 2
O74Y O 0.5600(9) -0.0683(19) 0.031(2) 0.124(3) Uiso 0.213(9) 1 d PDU . 2
O75Y O 0.492(2) -0.0953(14) 0.0919(10) 0.125(3) Uiso 0.213(9) 1 d PDU B 2
Cl81 Cl 0.0000 0.5000 0.0000 0.0713(13) Uiso 1 2 d SU . .
O82 O 0.0598(9) 0.4662(10) -0.0241(8) 0.072(2) Uiso 0.50 1 d PU . .
O83 O -0.0515(9) 0.4883(10) -0.0196(8) 0.0716(18) Uiso 0.50 1 d PU . .
O84 O -0.0213(9) 0.5396(10) -0.0580(8) 0.0712(17) Uiso 0.50 1 d PU . .
O85 O -0.0289(9) 0.5751(10) -0.0261(8) 0.0717(18) Uiso 0.50 1 d PU . .

loop_
_atom_site_aniso_label
_atom_site_aniso_U_11
_atom_site_aniso_U_22
_atom_site_aniso_U_33
_atom_site_aniso_U_23
_atom_site_aniso_U_13
_atom_site_aniso_U_12
Zn1 0.0504(10) 0.0842(13) 0.0465(10) -0.0176(9) 0.0071(8) -0.0338(9)
Zn2 0.0614(12) 0.1140(16) 0.0391(10) -0.0042(10) 0.0050(8) -0.0483(11)
Zn3 0.0582(11) 0.0740(12) 0.0689(12) -0.0210(10) 0.0166(9) -0.0418(10)
Zn4 0.0695(12) 0.1190(16) 0.1215(17) -0.0853(14) 0.0428(12) -0.0608(12)
N111 0.087(3) 0.108(3) 0.059(3) -0.016(3) 0.004(3) -0.050(3)
C112 0.087(3) 0.107(3) 0.060(3) -0.015(2) 0.003(2) -0.052(3)
C113 0.088(3) 0.109(3) 0.062(3) -0.014(3) 0.003(3) -0.050(3)
C114 0.088(3) 0.110(4) 0.062(3) -0.014(3) 0.004(3) -0.047(3)
C115 0.088(3) 0.110(4) 0.061(3) -0.015(3) 0.005(3) -0.047(3)
C116 0.088(3) 0.109(4) 0.059(3) -0.016(3) 0.005(3) -0.048(3)
N121 0.090(3) 0.104(3) 0.058(3) -0.015(2) 0.001(2) -0.058(2)
N122 0.089(3) 0.104(3) 0.058(3) -0.015(2) 0.002(2) -0.056(3)
C123 0.088(3) 0.106(3) 0.059(3) -0.015(2) 0.002(2) -0.055(3)
C124 0.089(3) 0.106(3) 0.060(3) -0.014(2) 0.001(2) -0.056(3)
C125 0.090(3) 0.105(3) 0.059(3) -0.015(2) 0.001(2) -0.057(3)
C126 0.091(3) 0.104(3) 0.057(3) -0.016(2) 0.002(2) -0.059(2)
N131 0.100(3) 0.120(4) 0.062(3) -0.005(3) 0.000(3) -0.065(3)
C132 0.100(3) 0.120(3) 0.063(3) -0.005(3) -0.001(2) -0.065(3)
C133 0.101(3) 0.121(4) 0.064(3) -0.004(3) -0.001(3) -0.066(3)
C134 0.102(3) 0.122(4) 0.065(3) -0.003(3) 0.000(3) -0.065(3)
C135 0.102(3) 0.122(4) 0.063(3) -0.003(3) 0.002(3) -0.064(3)
C136 0.102(3) 0.121(4) 0.062(3) -0.004(3) 0.002(3) -0.064(3)
N141 0.096(3) 0.114(3) 0.062(3) -0.008(2) -0.003(2) -0.064(2)
N142 0.097(3) 0.115(3) 0.061(3) -0.007(2) -0.003(2) -0.065(2)
C143 0.098(3) 0.117(3) 0.063(3) -0.006(2) -0.003(2) -0.065(3)
C144 0.098(3) 0.116(3) 0.064(3) -0.006(3) -0.004(2) -0.066(3)
C145 0.097(3) 0.114(3) 0.063(3) -0.007(2) -0.004(2) -0.065(3)
C146 0.095(3) 0.111(3) 0.059(3) -0.011(2) -0.002(2) -0.063(2)
N151 0.093(3) 0.106(3) 0.056(3) -0.016(2) 0.000(2) -0.061(2)
C152 0.092(3) 0.105(3) 0.056(3) -0.016(2) 0.001(2) -0.060(2)
C153 0.093(3) 0.106(3) 0.056(3) -0.015(2) 0.001(2) -0.060(2)
C154 0.094(3) 0.106(3) 0.056(3) -0.015(2) 0.000(2) -0.061(3)
C155 0.094(3) 0.107(3) 0.057(3) -0.014(2) 0.000(2) -0.061(3)
C156 0.094(3) 0.108(3) 0.057(3) -0.014(2) 0.000(2) -0.062(2)
N211 0.063(3) 0.079(3) 0.047(3) -0.016(2) 0.012(2) -0.035(2)
C212 0.063(3) 0.079(2) 0.048(3) -0.016(2) 0.012(2) -0.035(2)
C213 0.064(3) 0.079(3) 0.048(3) -0.016(2) 0.013(2) -0.035(2)
C214 0.065(3) 0.080(3) 0.048(3) -0.015(3) 0.012(3) -0.036(2)
C215 0.065(3) 0.079(3) 0.048(3) -0.015(3) 0.012(3) -0.035(2)
C216 0.064(3) 0.079(3) 0.047(3) -0.015(3) 0.012(3) -0.035(2)
N221 0.063(2) 0.079(2) 0.050(2) -0.019(2) 0.011(2) -0.0358(19)
N222 0.062(2) 0.079(2) 0.048(2) -0.019(2) 0.012(2) -0.035(2)
C223 0.063(2) 0.079(2) 0.049(2) -0.017(2) 0.012(2) -0.035(2)
C224 0.062(2) 0.080(3) 0.050(3) -0.017(2) 0.012(2) -0.035(2)
C225 0.062(2) 0.080(3) 0.051(2) -0.017(2) 0.011(2) -0.035(2)
C226 0.064(2) 0.079(2) 0.052(2) -0.019(2) 0.010(2) -0.037(2)
N231 0.073(3) 0.079(3) 0.071(3) -0.023(2) 0.021(2) -0.043(2)
C232 0.073(3) 0.080(3) 0.070(3) -0.024(2) 0.021(2) -0.043(2)
C233 0.074(3) 0.080(3) 0.072(3) -0.024(2) 0.022(2) -0.043(2)
C234 0.075(3) 0.080(3) 0.073(3) -0.024(3) 0.023(3) -0.043(2)
C235 0.075(3) 0.080(3) 0.074(3) -0.024(3) 0.023(3) -0.042(3)
C236 0.074(3) 0.080(3) 0.073(3) -0.023(3) 0.022(3) -0.042(2)
N241 0.070(3) 0.080(2) 0.063(2) -0.022(2) 0.015(2) -0.042(2)
N242 0.070(3) 0.080(3) 0.065(3) -0.022(2) 0.017(2) -0.042(2)
C243 0.072(3) 0.080(3) 0.067(3) -0.023(2) 0.018(2) -0.043(2)
C244 0.073(3) 0.081(3) 0.066(3) -0.023(2) 0.017(2) -0.042(2)
C245 0.072(3) 0.080(3) 0.064(3) -0.023(2) 0.015(2) -0.042(2)
C246 0.067(2) 0.080(2) 0.059(2) -0.020(2) 0.013(2) -0.0408(19)
N251 0.064(2) 0.079(2) 0.054(2) -0.021(2) 0.011(2) -0.0390(19)
C252 0.064(2) 0.079(2) 0.053(2) -0.020(2) 0.010(2) -0.0385(19)
C253 0.064(3) 0.080(3) 0.054(2) -0.020(2) 0.009(2) -0.039(2)
C254 0.065(3) 0.080(3) 0.054(2) -0.021(2) 0.009(2) -0.039(2)
C255 0.065(3) 0.080(3) 0.054(2) -0.021(2) 0.010(2) -0.039(2)
C256 0.065(2) 0.080(2) 0.055(2) -0.021(2) 0.012(2) -0.0396(19)
N311 0.062(3) 0.091(3) 0.047(3) -0.018(2) 0.007(2) -0.040(2)
C312 0.062(3) 0.092(3) 0.047(2) -0.018(2) 0.007(2) -0.040(2)
C313 0.063(3) 0.092(3) 0.047(3) -0.017(2) 0.007(2) -0.039(2)
C314 0.062(3) 0.091(3) 0.048(3) -0.016(3) 0.006(2) -0.040(2)
C315 0.062(3) 0.091(3) 0.048(3) -0.017(3) 0.006(3) -0.040(2)
C316 0.061(3) 0.091(3) 0.047(3) -0.018(2) 0.006(2) -0.040(2)
N321 0.065(2) 0.093(3) 0.048(2) -0.024(2) 0.0093(19) -0.039(2)
N322 0.063(2) 0.092(3) 0.047(2) -0.023(2) 0.009(2) -0.040(2)
C323 0.063(2) 0.092(3) 0.047(2) -0.021(2) 0.008(2) -0.039(2)
C324 0.064(3) 0.093(3) 0.047(2) -0.021(2) 0.009(2) -0.038(2)
C325 0.065(3) 0.093(3) 0.048(2) -0.023(2) 0.009(2) -0.038(2)
C326 0.066(2) 0.092(3) 0.047(2) -0.027(2) 0.010(2) -0.040(2)
N331 0.078(3) 0.106(3) 0.058(3) -0.037(2) 0.004(2) -0.046(3)
C332 0.075(3) 0.105(3) 0.056(3) -0.035(2) 0.005(2) -0.047(2)
C333 0.076(3) 0.106(3) 0.057(3) -0.035(3) 0.004(2) -0.046(3)
C334 0.078(3) 0.108(3) 0.059(3) -0.036(3) 0.003(2) -0.046(3)
C335 0.079(3) 0.108(3) 0.060(3) -0.036(3) 0.002(3) -0.046(3)
C336 0.079(3) 0.107(3) 0.060(3) -0.037(3) 0.003(3) -0.046(3)
N341 0.072(2) 0.097(3) 0.051(2) -0.033(2) 0.007(2) -0.045(2)
N342 0.073(2) 0.099(3) 0.053(2) -0.034(2) 0.007(2) -0.046(2)
C343 0.073(2) 0.101(3) 0.054(2) -0.034(2) 0.007(2) -0.045(2)
C344 0.073(3) 0.100(3) 0.053(3) -0.033(2) 0.007(2) -0.044(2)
C345 0.072(3) 0.099(3) 0.052(3) -0.033(2) 0.007(2) -0.043(2)
C346 0.070(2) 0.095(3) 0.049(2) -0.032(2) 0.009(2) -0.044(2)
N351 0.066(2) 0.092(3) 0.047(2) -0.031(2) 0.010(2) -0.043(2)
C352 0.066(2) 0.092(3) 0.047(2) -0.030(2) 0.0101(19) -0.042(2)
C353 0.067(2) 0.094(3) 0.047(2) -0.030(2) 0.011(2) -0.042(2)
C354 0.067(2) 0.094(3) 0.048(2) -0.031(2) 0.011(2) -0.042(2)
C355 0.067(2) 0.094(3) 0.048(2) -0.032(2) 0.010(2) -0.042(2)
C356 0.067(2) 0.093(3) 0.048(2) -0.032(2) 0.0096(19) -0.043(2)
N411 0.099(3) 0.112(3) 0.093(3) -0.042(3) 0.020(3) -0.047(3)
C412 0.099(3) 0.112(3) 0.094(3) -0.042(2) 0.020(2) -0.048(2)
C413 0.101(3) 0.113(3) 0.094(3) -0.043(2) 0.019(3) -0.045(3)
C414 0.101(3) 0.114(3) 0.094(3) -0.043(3) 0.019(3) -0.044(3)
C415 0.101(3) 0.113(3) 0.094(3) -0.043(3) 0.019(3) -0.045(3)
C416 0.100(3) 0.113(3) 0.093(3) -0.042(3) 0.019(3) -0.046(3)
N421 0.097(2) 0.107(2) 0.099(2) -0.0418(18) 0.0215(19) -0.0549(18)
N422 0.097(3) 0.109(3) 0.098(3) -0.040(2) 0.021(2) -0.053(2)
C423 0.098(3) 0.111(3) 0.096(3) -0.040(2) 0.021(2) -0.051(2)
C424 0.097(3) 0.110(3) 0.097(3) -0.040(2) 0.022(2) -0.052(2)
C425 0.097(3) 0.109(3) 0.098(3) -0.041(2) 0.023(2) -0.053(2)
C426 0.100(2) 0.106(2) 0.102(2) -0.0433(16) 0.0225(16) -0.0551(14)
N431 0.096(2) 0.103(2) 0.104(3) -0.038(2) 0.025(2) -0.060(2)
C432 0.099(2) 0.103(2) 0.105(2) -0.0394(18) 0.0252(17) -0.0585(16)
C433 0.099(3) 0.103(3) 0.106(3) -0.037(2) 0.024(2) -0.0592(19)
C434 0.098(3) 0.104(3) 0.107(3) -0.036(2) 0.024(2) -0.060(2)
C435 0.097(3) 0.104(3) 0.106(3) -0.036(3) 0.024(2) -0.061(2)
C436 0.097(3) 0.104(3) 0.105(3) -0.037(2) 0.024(2) -0.060(2)
N441 0.1016(19) 0.1028(19) 0.1031(19) -0.0469(11) 0.0245(9) -0.0547(11)
N442 0.1008(19) 0.1020(19) 0.1027(19) -0.0465(11) 0.0245(9) -0.0550(11)
C443 0.1005(18) 0.1022(18) 0.1029(19) -0.0456(11) 0.0245(10) -0.0553(11)
C444 0.1020(19) 0.1025(19) 0.1032(19) -0.0469(11) 0.0246(10) -0.0546(12)
C445 0.1019(19) 0.1027(19) 0.1033(19) -0.0471(11) 0.0246(10) -0.0545(12)
C446 0.102(2) 0.103(2) 0.103(2) -0.0472(12) 0.0244(10) -0.0548(13)
N451 0.1022(18) 0.1042(18) 0.1032(18) -0.0473(11) 0.0253(10) -0.0545(11)
C452 0.1019(18) 0.1041(18) 0.1028(18) -0.0469(10) 0.0247(9) -0.0547(11)
C453 0.1028(18) 0.1038(18) 0.1030(18) -0.0480(11) 0.0252(9) -0.0547(11)
C454 0.1033(19) 0.1039(19) 0.1036(19) -0.0479(11) 0.0255(10) -0.0549(11)
C455 0.1032(19) 0.1038(19) 0.1037(19) -0.0480(11) 0.0255(9) -0.0548(12)
C456 0.1030(19) 0.1039(18) 0.1034(19) -0.0480(11) 0.0253(9) -0.0545(11)
N511 0.065(3) 0.108(4) 0.052(3) -0.020(2) 0.011(2) -0.045(3)
C512 0.065(3) 0.109(3) 0.053(3) -0.020(2) 0.010(2) -0.045(3)
C513 0.065(3) 0.110(4) 0.053(3) -0.020(3) 0.011(2) -0.045(3)
C514 0.066(3) 0.110(4) 0.053(3) -0.019(3) 0.012(3) -0.044(3)
C515 0.066(3) 0.109(4) 0.054(3) -0.019(3) 0.012(3) -0.044(3)
C516 0.066(3) 0.109(4) 0.053(3) -0.019(3) 0.012(3) -0.044(3)
N521 0.066(2) 0.110(3) 0.052(3) -0.022(2) 0.008(2) -0.045(2)
N522 0.065(3) 0.110(3) 0.053(3) -0.022(2) 0.008(2) -0.046(3)
C523 0.065(2) 0.109(3) 0.052(3) -0.021(2) 0.009(2) -0.046(2)
C524 0.065(3) 0.109(3) 0.052(3) -0.021(2) 0.010(2) -0.046(3)
C525 0.066(3) 0.109(3) 0.052(3) -0.022(2) 0.009(2) -0.046(3)
C526 0.067(3) 0.113(3) 0.054(3) -0.023(2) 0.006(2) -0.044(3)
N531 0.144(2) 0.143(2) 0.143(2) -0.0678(13) 0.0360(10) -0.0749(14)
C532 0.143(2) 0.143(2) 0.143(2) -0.0672(12) 0.0355(9) -0.0747(13)
C533 0.144(2) 0.143(2) 0.144(2) -0.0678(13) 0.0355(10) -0.0749(14)
C534 0.145(2) 0.144(2) 0.144(2) -0.0679(13) 0.0359(10) -0.0753(14)
C535 0.145(2) 0.144(2) 0.144(2) -0.0681(13) 0.0359(10) -0.0753(14)
C536 0.144(2) 0.144(2) 0.144(2) -0.0678(13) 0.0360(10) -0.0753(14)
N541 0.139(2) 0.140(2) 0.139(2) -0.0662(13) 0.0341(10) -0.0730(14)
N542 0.140(2) 0.140(2) 0.140(2) -0.0663(13) 0.0343(10) -0.0735(14)
C543 0.141(2) 0.141(2) 0.141(2) -0.0669(12) 0.0348(9) -0.0737(13)
C544 0.141(2) 0.140(2) 0.140(2) -0.0666(13) 0.0345(10) -0.0734(14)
C545 0.140(2) 0.140(2) 0.140(2) -0.0663(13) 0.0344(10) -0.0730(14)
C546 0.072(3) 0.117(4) 0.057(3) -0.028(3) 0.000(3) -0.040(3)
N551 0.070(3) 0.116(4) 0.056(3) -0.027(3) 0.002(2) -0.042(3)
C552 0.070(3) 0.115(3) 0.055(3) -0.026(2) 0.003(2) -0.042(3)
C553 0.071(3) 0.116(4) 0.057(3) -0.027(3) 0.000(2) -0.041(3)
C554 0.073(3) 0.117(4) 0.058(3) -0.028(3) -0.001(3) -0.040(3)
C555 0.073(3) 0.118(4) 0.058(3) -0.028(3) -0.001(3) -0.039(3)
C556 0.072(3) 0.117(4) 0.057(3) -0.028(3) 0.000(2) -0.040(3)
N611 0.073(3) 0.096(3) 0.046(3) -0.018(2) 0.018(2) -0.058(3)
C612 0.072(3) 0.095(3) 0.045(3) -0.019(2) 0.018(2) -0.057(3)
C613 0.073(3) 0.095(3) 0.046(3) -0.020(2) 0.018(2) -0.056(3)
C614 0.074(3) 0.096(4) 0.047(3) -0.019(3) 0.019(2) -0.055(3)
C615 0.074(3) 0.097(4) 0.047(3) -0.018(3) 0.019(2) -0.056(3)
C616 0.073(3) 0.097(4) 0.047(3) -0.018(3) 0.018(2) -0.057(3)
N621 0.071(3) 0.094(3) 0.046(3) -0.021(2) 0.019(2) -0.057(3)
N622 0.071(3) 0.094(3) 0.046(3) -0.020(2) 0.019(2) -0.057(3)
C623 0.071(3) 0.094(3) 0.046(3) -0.020(2) 0.018(2) -0.057(3)
C624 0.071(3) 0.094(3) 0.046(3) -0.020(2) 0.019(2) -0.057(3)
C625 0.071(3) 0.094(3) 0.047(3) -0.020(2) 0.019(2) -0.057(3)
C626 0.072(3) 0.094(4) 0.047(3) -0.021(3) 0.018(3) -0.055(3)
N631 0.080(3) 0.092(3) 0.116(4) -0.065(3) 0.054(3) -0.053(3)
C632 0.081(3) 0.093(3) 0.116(3) -0.065(3) 0.054(3) -0.052(3)
C633 0.081(3) 0.094(3) 0.116(4) -0.066(3) 0.053(3) -0.052(3)
C634 0.081(3) 0.094(4) 0.116(4) -0.066(3) 0.052(3) -0.053(3)
C635 0.080(3) 0.093(4) 0.116(4) -0.066(3) 0.052(3) -0.053(3)
C636 0.080(3) 0.092(4) 0.116(4) -0.066(3) 0.053(3) -0.053(3)
N641 0.080(3) 0.092(3) 0.116(3) -0.063(3) 0.055(3) -0.054(2)
N642 0.080(3) 0.092(3) 0.116(3) -0.063(3) 0.055(3) -0.054(3)
C643 0.081(3) 0.092(3) 0.117(3) -0.064(3) 0.054(3) -0.052(3)
C644 0.082(3) 0.093(3) 0.117(3) -0.063(3) 0.055(3) -0.051(3)
C645 0.081(3) 0.093(3) 0.117(3) -0.062(3) 0.055(3) -0.052(3)
C646 0.079(3) 0.091(3) 0.115(3) -0.063(3) 0.054(3) -0.055(3)
N651 0.074(3) 0.089(3) 0.113(4) -0.061(3) 0.055(3) -0.056(3)
C652 0.073(3) 0.090(3) 0.112(4) -0.061(3) 0.056(3) -0.056(3)
C653 0.075(3) 0.090(3) 0.112(4) -0.061(3) 0.055(3) -0.055(3)
C654 0.075(3) 0.091(3) 0.113(4) -0.061(3) 0.054(3) -0.055(3)
C655 0.076(3) 0.091(3) 0.113(4) -0.061(3) 0.055(3) -0.055(3)
C656 0.076(3) 0.090(3) 0.113(3) -0.062(3) 0.055(3) -0.056(3)
Cl1X 0.098(2) 0.100(2) 0.099(2) -0.0456(14) 0.0244(12) -0.0521(15)
Cl21 0.124(2) 0.1250(19) 0.1212(19) -0.0568(15) 0.0296(13) -0.0657(16)
Cl3X 0.140(3) 0.141(3) 0.142(3) -0.0655(18) 0.0354(15) -0.0778(19)
Cl3Y 0.142(3) 0.142(3) 0.142(3) -0.058(2) 0.0415(17) -0.066(2)
Cl41 0.1179(19) 0.1211(19) 0.1186(19) -0.0557(15) 0.0301(13) -0.0633(16)
Cl51 0.0926(16) 0.0957(16) 0.0902(16) -0.0441(13) 0.0207(12) -0.0534(14)
Cl61 0.0937(16) 0.0929(16) 0.0885(16) -0.0414(13) 0.0241(12) -0.0481(14)
Cl71 0.124(3) 0.125(3) 0.124(3) -0.0583(18) 0.0306(12) -0.0652(19)

loop_
_atom_type_symbol
_atom_type_description
_atom_type_scat_dispersion_real
_atom_type_scat_dispersion_imag
_atom_type_scat_source
C C 0.0033 0.0016 'International Tables Vol C Tables 4.2.6.8 and 6.1.1.4'
H H 0.0000 0.0000 'International Tables Vol C Tables 4.2.6.8 and 6.1.1.4'
N N 0.0061 0.0033 'International Tables Vol C Tables 4.2.6.8 and 6.1.1.4'
Cl Cl 0.1484 0.1585 'International Tables Vol C Tables 4.2.6.8 and 6.1.1.4'
Zn Zn 0.2839 1.4301 'International Tables Vol C Tables 4.2.6.8 and 6.1.1.4'
O O 0.0106 0.0060 'International Tables Vol C Tables 4.2.6.8 and 6.1.1.4'

loop_
_geom_angle_atom_site_label_1
_geom_angle_atom_site_label_2
_geom_angle_atom_site_label_3
_geom_angle
_geom_angle_site_symmetry_1
_geom_angle_site_symmetry_3
_geom_angle_publ_flag
N211 Zn1 N311 175.8(3) . . ?
N211 Zn1 N322 104.2(3) . . ?
N311 Zn1 N322 76.4(3) . . ?
N211 Zn1 N111 94.7(4) . . ?
N311 Zn1 N111 89.4(4) . . ?
N322 Zn1 N111 87.1(4) . . ?
N211 Zn1 N222 75.3(3) . . ?
N311 Zn1 N222 100.6(3) . . ?
N322 Zn1 N222 94.5(3) . . ?
N111 Zn1 N222 170.0(4) . . ?
N211 Zn1 N122 90.9(3) . . ?
N311 Zn1 N122 89.7(4) . . ?
N322 Zn1 N122 158.1(4) . . ?
N111 Zn1 N122 75.8(4) . . ?
N222 Zn1 N122 104.7(4) . . ?
N411 Zn2 N511 95.5(4) . . ?
N411 Zn2 N522 91.7(4) . . ?
N511 Zn2 N522 75.3(3) . . ?
N411 Zn2 N131 98.7(5) . . ?
N511 Zn2 N131 95.9(4) . . ?
N522 Zn2 N131 167.1(4) . . ?
N411 Zn2 N422 74.2(4) . . ?
N511 Zn2 N422 168.2(4) . . ?
N522 Zn2 N422 98.8(4) . . ?
N131 Zn2 N422 91.5(4) . . ?
N411 Zn2 N142 169.0(4) . . ?
N511 Zn2 N142 93.8(4) . . ?
N522 Zn2 N142 96.3(4) . . ?
N131 Zn2 N142 74.5(4) . . ?
N422 Zn2 N142 97.1(4) . . ?
N611 Zn3 N231 178.2(3) . . ?
N611 Zn3 N442 92.6(4) . . ?
N231 Zn3 N442 88.5(4) . . ?
N611 Zn3 N242 103.3(3) . . ?
N231 Zn3 N242 76.0(4) . . ?
N442 Zn3 N242 158.1(4) . . ?
N611 Zn3 N622 76.3(3) . . ?
N231 Zn3 N622 102.0(3) . . ?
N442 Zn3 N622 102.8(4) . . ?
N242 Zn3 N622 95.6(3) . . ?
N611 Zn3 N431 94.5(4) . . ?
N231 Zn3 N431 87.1(4) . . ?
N442 Zn3 N431 75.1(4) . . ?
N242 Zn3 N431 88.5(4) . . ?
N622 Zn3 N431 170.6(4) . . ?
N642 Zn4 N631 76.9(4) . . ?
N642 Zn4 N331 103.1(4) . . ?
N631 Zn4 N331 176.4(4) . . ?
N642 Zn4 N542 158.4(5) . . ?
N631 Zn4 N542 88.4(5) . . ?
N331 Zn4 N542 92.6(4) . . ?
N642 Zn4 N342 94.1(4) . . ?
N631 Zn4 N342 100.7(3) . . ?
N331 Zn4 N342 75.7(3) . . ?
N542 Zn4 N342 104.2(5) . . ?
N642 Zn4 N531 84.7(5) . . ?
N631 Zn4 N531 84.3(4) . . ?
N331 Zn4 N531 99.3(4) . . ?
N542 Zn4 N531 78.1(6) . . ?
N342 Zn4 N531 174.5(4) . . ?
C112 N111 C116 120.0 . . ?
C112 N111 Zn1 113.5(6) . . ?
C116 N111 Zn1 126.5(6) . . ?
C123 C112 N111 119.7(9) . . ?
C123 C112 C113 120.1(9) . . ?
N111 C112 C113 120.0 . . ?
C114 C113 C112 120.0 . . ?
C114 C113 H113 120.0 . . ?
C112 C113 H113 120.0 . . ?
C115 C114 C113 120.0 . . ?
C115 C114 H114 120.0 . . ?
C113 C114 H114 120.0 . . ?
C114 C115 C116 120.0 . . ?
C114 C115 H115 120.0 . . ?
C116 C115 H115 120.0 . . ?
C115 C116 N111 120.0 . . ?
C115 C116 H116 120.0 . . ?
N111 C116 H116 120.0 . . ?
C125 N121 N122 108.0 . . ?
C125 N121 C126 129.8(10) . . ?
N122 N121 C126 121.8(10) . . ?
N121 N122 C123 108.0 . . ?
N121 N122 Zn1 138.1(6) . . ?
C123 N122 Zn1 112.2(6) . . ?
C112 C123 C124 134.5(9) . . ?
C112 C123 N122 117.5(9) . . ?
C124 C123 N122 108.0 . . ?
C123 C124 C125 108.0 . . ?
C123 C124 H124 126.0 . . ?
C125 C124 H124 126.0 . . ?
N121 C125 C124 108.0 . . ?
N121 C125 H125 126.0 . . ?
C124 C125 H125 126.0 . . ?
N121 C126 C152 106.3(11) . . ?
N121 C126 H12A 110.5 . . ?
C152 C126 H12A 110.5 . . ?
N121 C126 H12B 110.5 . . ?
C152 C126 H12B 110.5 . . ?
H12A C126 H12B 108.7 . . ?
C132 N131 C136 120.0 . . ?
C132 N131 Zn2 115.6(7) . . ?
C136 N131 Zn2 124.4(7) . . ?
C143 C132 C133 123.8(10) . . ?
C143 C132 N131 116.1(10) . . ?
C133 C132 N131 120.0 . . ?
C134 C133 C132 120.0 . . ?
C134 C133 H133 120.0 . . ?
C132 C133 H133 120.0 . . ?
C133 C134 C135 120.0 . . ?
C133 C134 H134 120.0 . . ?
C135 C134 H134 120.0 . . ?
C136 C135 C134 120.0 . . ?
C136 C135 H135 120.0 . . ?
C134 C135 H135 120.0 . . ?
C135 C136 N131 120.0 . . ?
C135 C136 H136 120.0 . . ?
N131 C136 H136 120.0 . . ?
C146 N141 C145 129.6(12) . . ?
C146 N141 N142 122.0(12) . . ?
C145 N141 N142 108.0 . . ?
C143 N142 N141 108.0 . . ?
C143 N142 Zn2 110.9(6) . . ?
N141 N142 Zn2 139.7(7) . . ?
C132 C143 N142 121.8(11) . . ?
C132 C143 C144 130.2(11) . . ?
N142 C143 C144 108.0 . . ?
C145 C144 C143 108.0 . . ?
C145 C144 H144 126.0 . . ?
C143 C144 H144 126.0 . . ?
N141 C145 C144 108.0 . . ?
N141 C145 H145 126.0 . . ?
C144 C145 H145 126.0 . . ?
N141 C146 C156 110.7(11) . . ?
N141 C146 H14A 109.5 . . ?
C156 C146 H14A 109.5 . . ?
N141 C146 H14B 109.5 . . ?
C156 C146 H14B 109.5 . . ?
H14A C146 H14B 108.1 . . ?
C152 N151 C156 120.0 . . ?
N151 C152 C153 120.0 . . ?
N151 C152 C126 113.1(9) . . ?
C153 C152 C126 126.3(8) . . ?
C154 C153 C152 120.0 . . ?
C154 C153 H153 120.0 . . ?
C152 C153 H153 120.0 . . ?
C155 C154 C153 120.0 . . ?
C155 C154 H154 120.0 . . ?
C153 C154 H154 120.0 . . ?
C154 C155 C156 120.0 . . ?
C154 C155 H155 120.0 . . ?
C156 C155 H155 120.0 . . ?
C155 C156 N151 120.0 . . ?
C155 C156 C146 127.9(9) . . ?
N151 C156 C146 111.9(9) . . ?
C212 N211 C216 120.0 . . ?
C212 N211 Zn1 117.0(4) . . ?
C216 N211 Zn1 122.9(4) . . ?
C223 C212 N211 115.5(7) . . ?
C223 C212 C213 124.5(7) . . ?
N211 C212 C213 120.0 . . ?
C214 C213 C212 120.0 . . ?
C214 C213 H213 120.0 . . ?
C212 C213 H213 120.0 . . ?
C213 C214 C215 120.0 . . ?
C213 C214 H214 120.0 . . ?
C215 C214 H214 120.0 . . ?
C216 C215 C214 120.0 . . ?
C216 C215 H215 120.0 . . ?
C214 C215 H215 120.0 . . ?
C215 C216 N211 120.0 . . ?
C215 C216 H216 120.0 . . ?
N211 C216 H216 120.0 . . ?
C226 N221 C225 126.4(9) . . ?
C226 N221 N222 125.5(9) . . ?
C225 N221 N222 108.0 . . ?
N221 N222 C223 108.0 . . ?
N221 N222 Zn1 137.5(5) . . ?
C223 N222 Zn1 111.4(5) . . ?
C212 C223 N222 118.9(7) . . ?
C212 C223 C224 133.1(7) . . ?
N222 C223 C224 108.0 . . ?
C223 C224 C225 108.0 . . ?
C223 C224 H224 126.0 . . ?
C225 C224 H224 126.0 . . ?
N221 C225 C224 108.0 . . ?
N221 C225 H225 126.0 . . ?
C224 C225 H225 126.0 . . ?
N221 C226 C252 112.8(10) . . ?
N221 C226 H22A 109.0 . . ?
C252 C226 H22A 109.0 . . ?
N221 C226 H22B 109.0 . . ?
C252 C226 H22B 109.0 . . ?
H22A C226 H22B 107.8 . . ?
C232 N231 C236 120.0 . . ?
C232 N231 Zn3 114.0(5) . . ?
C236 N231 Zn3 124.9(5) . . ?
C243 C232 C233 123.4(8) . . ?
C243 C232 N231 116.6(8) . . ?
C233 C232 N231 120.0 . . ?
C232 C233 C234 120.0 . . ?
C232 C233 H233 120.0 . . ?
C234 C233 H233 120.0 . . ?
C235 C234 C233 120.0 . . ?
C235 C234 H234 120.0 . . ?
C233 C234 H234 120.0 . . ?
C234 C235 C236 120.0 . . ?
C234 C235 H235 120.0 . . ?
C236 C235 H235 120.0 . . ?
C235 C236 N231 120.0 . . ?
C235 C236 H236 120.0 . . ?
N231 C236 H236 120.0 . . ?
N242 N241 C245 108.0 . . ?
N242 N241 C246 123.2(9) . . ?
C245 N241 C246 128.5(9) . . ?
N241 N242 C243 108.0 . . ?
N241 N242 Zn3 138.1(5) . . ?
C243 N242 Zn3 111.2(5) . . ?
C232 C243 C244 133.1(8) . . ?
C232 C243 N242 118.9(8) . . ?
C244 C243 N242 108.0 . . ?
C243 C244 C245 108.0 . . ?
C243 C244 H244 126.0 . . ?
C245 C244 H244 126.0 . . ?
N241 C245 C244 108.0 . . ?
N241 C245 H245 126.0 . . ?
C244 C245 H245 126.0 . . ?
N241 C246 C256 113.2(10) . . ?
N241 C246 H24A 108.9 . . ?
C256 C246 H24A 108.9 . . ?
N241 C246 H24B 108.9 . . ?
C256 C246 H24B 108.9 . . ?
H24A C246 H24B 107.7 . . ?
C252 N251 C256 120.0 . . ?
N251 C252 C253 120.0 . . ?
N251 C252 C226 113.1(7) . . ?
C253 C252 C226 126.9(7) . . ?
C252 C253 C254 120.0 . . ?
C252 C253 H253 120.0 . . ?
C254 C253 H253 120.0 . . ?
C255 C254 C253 120.0 . . ?
C255 C254 H254 120.0 . . ?
C253 C254 H254 120.0 . . ?
C256 C255 C254 120.0 . . ?
C256 C255 H255 120.0 . . ?
C254 C255 H255 120.0 . . ?
C255 C256 N251 120.0 . . ?
C255 C256 C246 121.8(8) . . ?
N251 C256 C246 118.0(8) . . ?
C312 N311 C316 120.0 . . ?
C312 N311 Zn1 114.5(5) . . ?
C316 N311 Zn1 125.0(5) . . ?
C323 C312 C313 124.1(7) . . ?
C323 C312 N311 115.6(7) . . ?
C313 C312 N311 120.0 . . ?
C312 C313 C314 120.0 . . ?
C312 C313 H313 120.0 . . ?
C314 C313 H313 120.0 . . ?
C313 C314 C315 120.0 . . ?
C313 C314 H314 120.0 . . ?
C315 C314 H314 120.0 . . ?
C316 C315 C314 120.0 . . ?
C316 C315 H315 120.0 . . ?
C314 C315 H315 120.0 . . ?
C315 C316 N311 120.0 . . ?
C315 C316 H316 120.0 . . ?
N311 C316 H316 120.0 . . ?
N322 N321 C325 108.0 . . ?
N322 N321 C326 118.4(8) . . ?
C325 N321 C326 133.6(8) . . ?
N321 N322 C323 108.0 . . ?
N321 N322 Zn1 139.7(5) . . ?
C323 N322 Zn1 110.6(5) . . ?
C312 C323 C324 132.1(7) . . ?
C312 C323 N322 119.9(7) . . ?
C324 C323 N322 108.0 . . ?
C325 C324 C323 108.0 . . ?
C325 C324 H324 126.0 . . ?
C323 C324 H324 126.0 . . ?
C324 C325 N321 108.0 . . ?
C324 C325 H325 126.0 . . ?
N321 C325 H325 126.0 . . ?
N321 C326 C352 112.3(10) . . ?
N321 C326 H32A 109.1 . . ?
C352 C326 H32A 109.1 . . ?
N321 C326 H32B 109.1 . . ?
C352 C326 H32B 109.1 . . ?
H32A C326 H32B 107.9 . . ?
C332 N331 C336 120.0 . . ?
C332 N331 Zn4 116.8(5) . . ?
C336 N331 Zn4 123.1(5) . . ?
C343 C332 C333 126.0(8) . . ?
C343 C332 N331 113.9(8) . . ?
C333 C332 N331 120.0 . . ?
C334 C333 C332 120.0 . . ?
C334 C333 H333 120.0 . . ?
C332 C333 H333 120.0 . . ?
C333 C334 C335 120.0 . . ?
C333 C334 H334 120.0 . . ?
C335 C334 H334 120.0 . . ?
C336 C335 C334 120.0 . . ?
C336 C335 H335 120.0 . . ?
C334 C335 H335 120.0 . . ?
C335 C336 N331 120.0 . . ?
C335 C336 H336 120.0 . . ?
N331 C336 H336 120.0 . . ?
C346 N341 C345 126.7(9) . . ?
C346 N341 N342 125.2(9) . . ?
C345 N341 N342 108.0 . . ?
C343 N342 N341 108.0 . . ?
C343 N342 Zn4 111.1(5) . . ?
N341 N342 Zn4 138.3(5) . . ?
C332 C343 N342 121.2(8) . . ?
C332 C343 C344 130.8(8) . . ?
N342 C343 C344 108.0 . . ?
C343 C344 C345 108.0 . . ?
C343 C344 H344 126.0 . . ?
C345 C344 H344 126.0 . . ?
N341 C345 C344 108.0 . . ?
N341 C345 H345 126.0 . . ?
C344 C345 H345 126.0 . . ?
N341 C346 C356 111.9(10) . . ?
N341 C346 H34A 109.2 . . ?
C356 C346 H34A 109.2 . . ?
N341 C346 H34B 109.2 . . ?
C356 C346 H34B 109.2 . . ?
H34A C346 H34B 107.9 . . ?
C352 N351 C356 120.0 . . ?
N351 C352 C353 120.0 . . ?
N351 C352 C326 119.1(7) . . ?
C353 C352 C326 120.9(7) . . ?
C352 C353 C354 120.0 . . ?
C352 C353 H353 120.0 . . ?
C354 C353 H353 120.0 . . ?
C355 C354 C353 120.0 . . ?
C355 C354 H354 120.0 . . ?
C353 C354 H354 120.0 . . ?
C356 C355 C354 120.0 . . ?
C356 C355 H355 120.0 . . ?
C354 C355 H355 120.0 . . ?
C355 C356 N351 120.0 . . ?
C355 C356 C346 125.4(7) . . ?
N351 C356 C346 114.5(7) . . ?
C412 N411 C416 120.0 . . ?
C412 N411 Zn2 118.5(6) . . ?
C416 N411 Zn2 121.5(7) . . ?
C423 C412 N411 114.9(10) . . ?
C423 C412 C413 124.7(10) . . ?
N411 C412 C413 120.0 . . ?
C412 C413 C414 120.0 . . ?
C412 C413 H413 120.0 . . ?
C414 C413 H413 120.0 . . ?
C415 C414 C413 120.0 . . ?
C415 C414 H414 120.0 . . ?
C413 C414 H414 120.0 . . ?
C414 C415 C416 120.0 . . ?
C414 C415 H415 120.0 . . ?
C416 C415 H415 120.0 . . ?
C415 C416 N411 120.0 . . ?
C415 C416 H416 120.0 . . ?
N411 C416 H416 120.0 . . ?
C425 N421 N422 108.0 . . ?
C425 N421 C426 129.8(11) . . ?
N422 N421 C426 122.2(11) . . ?
C423 N422 N421 108.0 . . ?
C423 N422 Zn2 111.9(7) . . ?
N421 N422 Zn2 138.6(7) . . ?
C412 C423 N422 118.9(11) . . ?
C412 C423 C424 133.1(11) . . ?
N422 C423 C424 108.0 . . ?
C425 C424 C423 108.0 . . ?
C425 C424 H424 126.0 . . ?
C423 C424 H424 126.0 . . ?
C424 C425 N421 108.0 . . ?
C424 C425 H425 126.0 . . ?
N421 C425 H425 126.0 . . ?
N421 C426 C452 107.1(12) . . ?
N421 C426 H42A 110.3 . . ?
C452 C426 H42A 110.3 . . ?
N421 C426 H42B 110.3 . . ?
C452 C426 H42B 110.3 . . ?
H42A C426 H42B 108.5 . . ?
C432 N431 C436 120.0 . . ?
C432 N431 Zn3 113.1(6) . . ?
C436 N431 Zn3 126.2(6) . . ?
C443 C432 N431 117.9(10) . . ?
C443 C432 C433 122.1(10) . . ?
N431 C432 C433 120.0 . . ?
C434 C433 C432 120.0 . . ?
C434 C433 H433 120.0 . . ?
C432 C433 H433 120.0 . . ?
C433 C434 C435 120.0 . . ?
C433 C434 H434 120.0 . . ?
C435 C434 H434 120.0 . . ?
C434 C435 C436 120.0 . . ?
C434 C435 H435 120.0 . . ?
C436 C435 H435 120.0 . . ?
C435 C436 N431 120.0 . . ?
C435 C436 H436 120.0 . . ?
N431 C436 H436 120.0 . . ?
C445 N441 N442 108.0 . . ?
C445 N441 C446 127.2(11) . . ?
N442 N441 C446 124.1(11) . . ?
C443 N442 N441 108.0 . . ?
C443 N442 Zn3 113.9(7) . . ?
N441 N442 Zn3 136.5(7) . . ?
C432 C443 C444 134.7(10) . . ?
C432 C443 N442 117.3(10) . . ?
C444 C443 N442 108.0 . . ?
C443 C444 C445 108.0 . . ?
C443 C444 H444 126.0 . . ?
C445 C444 H444 126.0 . . ?
N441 C445 C444 108.0 . . ?
N441 C445 H445 126.0 . . ?
C444 C445 H445 126.0 . . ?
C456 C446 N441 113(4) 2_565 . ?
C456 C446 H44A 109.1 2_565 . ?
N441 C446 H44A 109.1 . . ?
C456 C446 H44B 109.1 2_565 . ?
N441 C446 H44B 109.1 . . ?
H44A C446 H44B 107.8 . . ?
C452 N451 C456 120.0 . . ?
N451 C452 C453 120.0 . . ?
N451 C452 C426 109.8(10) . . ?
C453 C452 C426 130.2(10) . . ?
C454 C453 C452 120.0 . . ?
C454 C453 H453 120.0 . . ?
C452 C453 H453 120.0 . . ?
C453 C454 C455 120.0 . . ?
C453 C454 H454 120.0 . . ?
C455 C454 H454 120.0 . . ?
C456 C455 C454 120.0 . . ?
C456 C455 H455 120.0 . . ?
C454 C455 H455 120.0 . . ?
C446 C456 C455 126.1(11) 2_565 . ?
C446 C456 N451 113.9(11) 2_565 . ?
C455 C456 N451 120.0 . . ?
C512 N511 C516 120.0 . . ?
C512 N511 Zn2 115.9(5) . . ?
C516 N511 Zn2 123.8(5) . . ?
C523 C512 N511 116.4(7) . . ?
C523 C512 C513 123.4(7) . . ?
N511 C512 C513 120.0 . . ?
C512 C513 C514 120.0 . . ?
C512 C513 H513 120.0 . . ?
C514 C513 H513 120.0 . . ?
C515 C514 C513 120.0 . . ?
C515 C514 H514 120.0 . . ?
C513 C514 H514 120.0 . . ?
C514 C515 C516 120.0 . . ?
C514 C515 H515 120.0 . . ?
C516 C515 H515 120.0 . . ?
C515 C516 N511 120.0 . . ?
C515 C516 H516 120.0 . . ?
N511 C516 H516 120.0 . . ?
C526 N521 N522 122.4(10) . . ?
C526 N521 C525 129.6(10) . . ?
N522 N521 C525 108.0 . . ?
N521 N522 C523 108.0 . . ?
N521 N522 Zn2 138.0(5) . . ?
C523 N522 Zn2 112.6(5) . . ?
C512 C523 N522 118.9(8) . . ?
C512 C523 C524 133.1(8) . . ?
N522 C523 C524 108.0 . . ?
C525 C524 C523 108.0 . . ?
C525 C524 H524 126.0 . . ?
C523 C524 H524 126.0 . . ?
C524 C525 N521 108.0 . . ?
C524 C525 H525 126.0 . . ?
N521 C525 H525 126.0 . . ?
N521 C526 C552 110.4(10) . . ?
N521 C526 H52A 109.6 . . ?
C552 C526 H52A 109.6 . . ?
N521 C526 H52B 109.6 . . ?
C552 C526 H52B 109.6 . . ?
H52A C526 H52B 108.1 . . ?
C532 N531 C536 120.0 . . ?
C532 N531 Zn4 113.2(9) . . ?
C536 N531 Zn4 124.5(9) . . ?
N531 C532 C533 120.0 . . ?
N531 C532 C543 112.4(13) . . ?
C533 C532 C543 127.5(13) . . ?
C534 C533 C532 120.0 . . ?
C534 C533 H533 120.0 . . ?
C532 C533 H533 120.0 . . ?
C535 C534 C533 120.0 . . ?
C535 C534 H534 120.0 . . ?
C533 C534 H534 120.0 . . ?
C534 C535 C536 120.0 . . ?
C534 C535 H535 120.0 . . ?
C536 C535 H535 120.0 . . ?
C535 C536 N531 120.0 . . ?
C535 C536 H536 120.0 . . ?
N531 C536 H536 120.0 . . ?
C546 N541 N542 117.3(14) 2_565 . ?
C546 N541 C545 134.5(14) 2_565 . ?
N542 N541 C545 108.0 . . ?
N541 N542 C543 108.0 . . ?
N541 N542 Zn4 137.7(10) . . ?
C543 N542 Zn4 111.8(10) . . ?
N542 C543 C544 108.0 . . ?
N542 C543 C532 121.0(13) . . ?
C544 C543 C532 129.8(13) . . ?
C545 C544 C543 108.0 . . ?
C545 C544 H544 126.0 . . ?
C543 C544 H544 126.0 . . ?
C544 C545 N541 108.0 . . ?
C544 C545 H545 126.0 . . ?
N541 C545 H545 126.0 . . ?
N541 C546 C556 109.0(14) 2_565 . ?
N541 C546 H54A 109.9 2_565 . ?
C556 C546 H54A 109.9 . . ?
N541 C546 H54B 109.9 2_565 . ?
C556 C546 H54B 109.9 . . ?
H54A C546 H54B 108.3 . . ?
C552 N551 C556 120.0 . . ?
C553 C552 N551 120.0 . . ?
C553 C552 C526 127.7(8) . . ?
N551 C552 C526 112.0(8) . . ?
C552 C553 C554 120.0 . . ?
C552 C553 H553 120.0 . . ?
C554 C553 H553 120.0 . . ?
C555 C554 C553 120.0 . . ?
C555 C554 H554 120.0 . . ?
C553 C554 H554 120.0 . . ?
C554 C555 C556 120.0 . . ?
C554 C555 H555 120.0 . . ?
C556 C555 H555 120.0 . . ?
C555 C556 N551 120.0 . . ?
C555 C556 C546 127.2(9) . . ?
N551 C556 C546 112.6(10) . . ?
C612 N611 C616 120.0 . . ?
C612 N611 Zn3 115.2(4) . . ?
C616 N611 Zn3 124.7(4) . . ?
C623 C612 N611 117.3(7) . . ?
C623 C612 C613 122.7(7) . . ?
N611 C612 C613 120.0 . . ?
C614 C613 C612 120.0 . . ?
C614 C613 H613 120.0 . . ?
C612 C613 H613 120.0 . . ?
C613 C614 C615 120.0 . . ?
C613 C614 H614 120.0 . . ?
C615 C614 H614 120.0 . . ?
C616 C615 C614 120.0 . . ?
C616 C615 H615 120.0 . . ?
C614 C615 H615 120.0 . . ?
C615 C616 N611 120.0 . . ?
C615 C616 H616 120.0 . . ?
N611 C616 H616 120.0 . . ?
N622 N621 C625 108.0 . . ?
N622 N621 C626 125.6(8) . . ?
C625 N621 C626 126.3(8) . . ?
N621 N622 C623 108.0 . . ?
N621 N622 Zn3 137.2(5) . . ?
C623 N622 Zn3 112.0(5) . . ?
C612 C623 C624 134.4(7) . . ?
C612 C623 N622 117.6(7) . . ?
C624 C623 N622 108.0 . . ?
C623 C624 C625 108.0 . . ?
C623 C624 H624 126.0 . . ?
C625 C624 H624 126.0 . . ?
N621 C625 C624 108.0 . . ?
N621 C625 H625 126.0 . . ?
C624 C625 H625 126.0 . . ?
N621 C626 C652 110(2) . 2_565 ?
N621 C626 H62A 109.6 . . ?
C652 C626 H62A 109.6 2_565 . ?
N621 C626 H62B 109.6 . . ?
C652 C626 H62B 109.6 2_565 . ?
H62A C626 H62B 108.1 . . ?
C632 N631 C636 120.0 . . ?
C632 N631 Zn4 114.0(5) . . ?
C636 N631 Zn4 124.8(5) . . ?
C643 C632 N631 115.3(8) . . ?
C643 C632 C633 124.6(8) . . ?
N631 C632 C633 120.0 . . ?
C632 C633 C634 120.0 . . ?
C632 C633 H633 120.0 . . ?
C634 C633 H633 120.0 . . ?
C633 C634 C635 120.0 . . ?
C633 C634 H634 120.0 . . ?
C635 C634 H634 120.0 . . ?
C636 C635 C634 120.0 . . ?
C636 C635 H635 120.0 . . ?
C634 C635 H635 120.0 . . ?
C635 C636 N631 120.0 . . ?
C635 C636 H636 120.0 . . ?
N631 C636 H636 120.0 . . ?
C646 N641 N642 123.1(10) . . ?
C646 N641 C645 128.8(10) . . ?
N642 N641 C645 108.0 . . ?
C643 N642 N641 108.0 . . ?
C643 N642 Zn4 111.1(5) . . ?
N641 N642 Zn4 140.2(6) . . ?
C632 C643 C644 132.2(9) . . ?
C632 C643 N642 119.8(9) . . ?
C644 C643 N642 108.0 . . ?
C643 C644 C645 108.0 . . ?
C643 C644 H644 126.0 . . ?
C645 C644 H644 126.0 . . ?
C644 C645 N641 108.0 . . ?
C644 C645 H645 126.0 . . ?
N641 C645 H645 126.0 . . ?
N641 C646 C656 111.8(11) . . ?
N641 C646 H64A 109.2 . . ?
C656 C646 H64A 109.2 . . ?
N641 C646 H64B 109.2 . . ?
C656 C646 H64B 109.2 . . ?
H64A C646 H64B 107.9 . . ?
C652 N651 C656 120.0 . . ?
C653 C652 N651 120.0 . . ?
C653 C652 C626 127.6(8) . 2_565 ?
N651 C652 C626 112.4(8) . 2_565 ?
C652 C653 C654 120.0 . . ?
C652 C653 H653 120.0 . . ?
C654 C653 H653 120.0 . . ?
C655 C654 C653 120.0 . . ?
C655 C654 H654 120.0 . . ?
C653 C654 H654 120.0 . . ?
C654 C655 C656 120.0 . . ?
C654 C655 H655 120.0 . . ?
C656 C655 H655 120.0 . . ?
C655 C656 N651 120.0 . . ?
C655 C656 C646 122.5(9) . . ?
N651 C656 C646 117.3(9) . . ?
O15X Cl1X O13X 110.2(7) . . ?
O15X Cl1X O12X 110.5(7) . . ?
O13X Cl1X O12X 109.9(7) . . ?
O15X Cl1X O14X 108.8(7) . . ?
O13X Cl1X O14X 108.7(7) . . ?
O12X Cl1X O14X 108.7(7) . . ?
O12Y Cl1Y O15Y 110.8(7) . . ?
O12Y Cl1Y O14Y 109.8(7) . . ?
O15Y Cl1Y O14Y 109.7(7) . . ?
O12Y Cl1Y O13Y 109.1(7) . . ?
O15Y Cl1Y O13Y 109.3(7) . . ?
O14Y Cl1Y O13Y 108.1(7) . . ?
O23X Cl21 O23Y 25.1(11) . . ?
O23X Cl21 O25Y 129.0(12) . . ?
O23Y Cl21 O25Y 110.5(7) . . ?
O23X Cl21 O25X 110.6(7) . . ?
O23Y Cl21 O25X 88.3(11) . . ?
O25Y Cl21 O25X 24.6(11) . . ?
O23X Cl21 O24Y 86.2(11) . . ?
O23Y Cl21 O24Y 109.7(8) . . ?
O25Y Cl21 O24Y 109.6(8) . . ?
O25X Cl21 O24Y 129.7(11) . . ?
O23X Cl21 O22 110.6(7) . . ?
O23Y Cl21 O22 109.3(8) . . ?
O25Y Cl21 O22 109.4(7) . . ?
O25X Cl21 O22 108.8(7) . . ?
O24Y Cl21 O22 108.4(7) . . ?
O23X Cl21 O24X 110.3(7) . . ?
O23Y Cl21 O24X 130.9(11) . . ?
O25Y Cl21 O24X 85.3(11) . . ?
O25X Cl21 O24X 108.3(7) . . ?
O24Y Cl21 O24X 26.6(11) . . ?
O22 Cl21 O24X 108.1(7) . . ?
O33X Cl3X O35X 110.4(6) . . ?
O33X Cl3X O34X 110.3(7) . . ?
O35X Cl3X O34X 109.0(7) . . ?
O33X Cl3X O32X 110.2(6) . . ?
O35X Cl3X O32X 108.7(7) . . ?
O34X Cl3X O32X 108.3(6) . . ?
O34Y Cl3Y O35Y 109.9(8) . . ?
O34Y Cl3Y O33Y 109.7(8) . . ?
O35Y Cl3Y O33Y 109.4(8) . . ?
O34Y Cl3Y O32Y 109.5(8) . . ?
O35Y Cl3Y O32Y 109.1(8) . . ?
O33Y Cl3Y O32Y 109.2(8) . . ?
O45Y Cl41 O43X 140.5(12) . . ?
O45Y Cl41 O42 105.8(6) . . ?
O43X Cl41 O42 105.8(8) . . ?
O45Y Cl41 O45X 34.1(14) . . ?
O43X Cl41 O45X 113.9(8) . . ?
O42 Cl41 O45X 104.7(8) . . ?
O45Y Cl41 O44Y 114.5(7) . . ?
O43X Cl41 O44Y 79.1(14) . . ?
O42 Cl41 O44Y 104.7(6) . . ?
O45X Cl41 O44Y 142.6(12) . . ?
O45Y Cl41 O44X 80.2(14) . . ?
O43X Cl41 O44X 113.6(8) . . ?
O42 Cl41 O44X 104.7(8) . . ?
O45X Cl41 O44X 113.0(8) . . ?
O44Y Cl41 O44X 36.3(14) . . ?
O45Y Cl41 O43Y 113.6(6) . . ?
O43X Cl41 O43Y 34.9(14) . . ?
O42 Cl41 O43Y 103.8(7) . . ?
O45X Cl41 O43Y 81.4(14) . . ?
O44Y Cl41 O43Y 113.0(6) . . ?
O44X Cl41 O43Y 143.2(13) . . ?
O52 Cl51 O55Y 110.5(7) . . ?
O52 Cl51 O55X 110.2(6) . . ?
O55Y Cl51 O55X 23.2(10) . . ?
O52 Cl51 O54X 109.2(6) . . ?
O55Y Cl51 O54X 88.4(10) . . ?
O55X Cl51 O54X 109.6(6) . . ?
O52 Cl51 O53Y 110.0(6) . . ?
O55Y Cl51 O53Y 109.5(6) . . ?
O55X Cl51 O53Y 88.7(10) . . ?
O54X Cl51 O53Y 126.9(10) . . ?
O52 Cl51 O53X 109.6(6) . . ?
O55Y Cl51 O53X 127.4(10) . . ?
O55X Cl51 O53X 109.3(6) . . ?
O54X Cl51 O53X 108.9(6) . . ?
O53Y Cl51 O53X 22.7(10) . . ?
O52 Cl51 O54Y 108.8(6) . . ?
O55Y Cl51 O54Y 109.0(7) . . ?
O55X Cl51 O54Y 127.7(10) . . ?
O54X Cl51 O54Y 22.7(10) . . ?
O53Y Cl51 O54Y 109.0(7) . . ?
O53X Cl51 O54Y 88.5(10) . . ?
O63Y Cl61 O64X 128.2(10) . . ?
O63Y Cl61 O62 114.2(7) . . ?
O64X Cl61 O62 112.9(6) . . ?
O63Y Cl61 O65X 70.9(8) . . ?
O64X Cl61 O65X 111.4(7) . . ?
O62 Cl61 O65X 109.6(6) . . ?
O63Y Cl61 O65Y 111.4(7) . . ?
O64X Cl61 O65Y 71.3(8) . . ?
O62 Cl61 O65Y 108.8(6) . . ?
O65X Cl61 O65Y 45.0(8) . . ?
O63Y Cl61 O63X 35.2(8) . . ?
O64X Cl61 O63X 109.6(6) . . ?
O62 Cl61 O63X 107.3(6) . . ?
O65X Cl61 O63X 105.6(6) . . ?
O65Y Cl61 O63X 139.8(9) . . ?
O63Y Cl61 O64Y 109.7(7) . . ?
O64X Cl61 O64Y 34.3(8) . . ?
O62 Cl61 O64Y 107.3(6) . . ?
O65X Cl61 O64Y 138.6(9) . . ?
O65Y Cl61 O64Y 105.0(7) . . ?
O63X Cl61 O64Y 80.1(8) . . ?
O73Y Cl71 O72 111.1(12) . . ?
O73Y Cl71 O73X 47.8(17) . . ?
O72 Cl71 O73X 109.7(11) . . ?
O73Y Cl71 O74Y 110.6(12) . . ?
O72 Cl71 O74Y 109.3(11) . . ?
O73X Cl71 O74Y 66.5(17) . . ?
O73Y Cl71 O75X 64.6(17) . . ?
O72 Cl71 O75X 109.8(11) . . ?
O73X Cl71 O75X 109.8(12) . . ?
O74Y Cl71 O75X 139(2) . . ?
O73Y Cl71 O74X 139(2) . . ?
O72 Cl71 O74X 109.4(11) . . ?
O73X Cl71 O74X 109.5(11) . . ?
O74Y Cl71 O74X 46.0(17) . . ?
O75X Cl71 O74X 108.6(11) . . ?
O73Y Cl71 O75Y 109.4(12) . . ?
O72 Cl71 O75Y 108.2(11) . . ?
O73X Cl71 O75Y 141(2) . . ?
O74Y Cl71 O75Y 108.1(12) . . ?
O75X Cl71 O75Y 47.6(17) . . ?
O74X Cl71 O75Y 64.5(17) . . ?
O73Y Cl71 O73X 124.2(18) . 2_655 ?
O72 Cl71 O73X 34.2(12) . 2_655 ?
O73X Cl71 O73X 95.0(14) . 2_655 ?
O74Y Cl71 O73X 75.1(17) . 2_655 ?
O75X Cl71 O73X 143.4(14) . 2_655 ?
O74X Cl71 O73X 86.6(18) . 2_655 ?
O75Y Cl71 O73X 121.6(17) . 2_655 ?
O73Y Cl71 O72 81.3(19) . 2_655 ?
O72 Cl71 O72 95.6(11) . 2_655 ?
O73X Cl71 O72 33.8(15) . 2_655 ?
O74Y Cl71 O72 40.9(19) . 2_655 ?
O75X Cl71 O72 142.8(16) . 2_655 ?
O74X Cl71 O72 86.7(16) . 2_655 ?
O75Y Cl71 O72 147.2(18) . 2_655 ?
O73X Cl71 O72 68.6(8) 2_655 2_655 ?
O73Y Cl71 Cl71 94.8(18) . 2_655 ?
O72 Cl71 Cl71 59.4(10) . 2_655 ?
O73X Cl71 Cl71 58.8(14) . 2_655 ?
O74Y Cl71 Cl71 62.8(16) . 2_655 ?
O75X Cl71 Cl71 152.9(15) . 2_655 ?
O74X Cl71 Cl71 98.5(14) . 2_655 ?
O75Y Cl71 Cl71 155.8(18) . 2_655 ?
O73X Cl71 Cl71 36.3(5) 2_655 2_655 ?
O72 Cl71 Cl71 36.2(5) 2_655 2_655 ?
O73X O72 O74Y 75.3(18) 2_655 2_655 ?
O73X O72 Cl71 104(2) 2_655 . ?
O74Y O72 Cl71 101.5(19) 2_655 . ?
O73X O72 Cl71 41.7(12) 2_655 2_655 ?
O74Y O72 Cl71 43.4(9) 2_655 2_655 ?
Cl71 O72 Cl71 84.4(11) . 2_655 ?
O72 O73X Cl71 105(2) 2_655 . ?
O72 O73X Cl71 42.3(14) 2_655 2_655 ?
Cl71 O73X Cl71 85.0(14) . 2_655 ?
O72 O74Y Cl71 96(2) 2_655 . ?
O84 Cl81 O84 180.0(9) . 2_565 ?
O84 Cl81 O85 119.8(10) . 2_565 ?
O84 Cl81 O85 60.2(10) 2_565 2_565 ?
O84 Cl81 O85 60.2(10) . . ?
O84 Cl81 O85 119.8(10) 2_565 . ?
O85 Cl81 O85 179.998(3) 2_565 . ?
O84 Cl81 O83 70.9(10) . . ?
O84 Cl81 O83 109.1(10) 2_565 . ?
O85 Cl81 O83 74.9(11) 2_565 . ?
O85 Cl81 O83 105.1(11) . . ?
O84 Cl81 O83 109.1(10) . 2_565 ?
O84 Cl81 O83 70.9(10) 2_565 2_565 ?
O85 Cl81 O83 105.1(11) 2_565 2_565 ?
O85 Cl81 O83 74.9(11) . 2_565 ?
O83 Cl81 O83 179.995(4) . 2_565 ?
O84 Cl81 O82 72.2(10) . . ?
O84 Cl81 O82 107.8(10) 2_565 . ?
O85 Cl81 O82 70.7(10) 2_565 . ?
O85 Cl81 O82 109.3(10) . . ?
O83 Cl81 O82 104.8(10) . . ?
O83 Cl81 O82 75.2(10) 2_565 . ?
O84 Cl81 O82 107.8(10) . 2_565 ?
O84 Cl81 O82 72.2(10) 2_565 2_565 ?
O85 Cl81 O82 109.3(10) 2_565 2_565 ?
O85 Cl81 O82 70.7(10) . 2_565 ?
O83 Cl81 O82 75.2(10) . 2_565 ?
O83 Cl81 O82 104.8(10) 2_565 2_565 ?
O82 Cl81 O82 179.996(4) . 2_565 ?
Cl81 O82 O85 50.4(8) . 2_565 ?
Cl81 O82 O84 49.7(8) . . ?
O85 O82 O84 88.8(12) 2_565 . ?
Cl81 O83 O84 51.4(9) . . ?
Cl81 O83 O85 49.6(8) . 2_565 ?
O84 O83 O85 88.5(12) . 2_565 ?
Cl81 O84 O85 59.9(11) . . ?
Cl81 O84 O83 57.7(9) . . ?
O85 O84 O83 96.2(14) . . ?
Cl81 O84 O82 58.1(9) . . ?
O85 O84 O82 99.4(14) . . ?
O83 O84 O82 90.1(13) . . ?
Cl81 O85 O84 59.9(11) . . ?
Cl81 O85 O82 58.9(9) . 2_565 ?
O84 O85 O82 99.6(15) . 2_565 ?
Cl81 O85 O83 55.5(9) . 2_565 ?
O84 O85 O83 95.9(14) . 2_565 ?
O82 O85 O83 88.4(12) 2_565 2_565 ?

loop_
_geom_bond_atom_site_label_1
_geom_bond_atom_site_label_2
_geom_bond_distance
_geom_bond_site_symmetry_2
_geom_bond_publ_flag
Zn1 N211 2.135(6) . ?
Zn1 N311 2.138(7) . ?
Zn1 N322 2.160(6) . ?
Zn1 N111 2.163(8) . ?
Zn1 N222 2.196(7) . ?
Zn1 N122 2.198(7) . ?
Zn2 N411 2.129(9) . ?
Zn2 N511 2.158(7) . ?
Zn2 N522 2.175(7) . ?
Zn2 N131 2.206(8) . ?
Zn2 N422 2.214(9) . ?
Zn2 N142 2.223(9) . ?
Zn3 N611 2.131(7) . ?
Zn3 N231 2.140(7) . ?
Zn3 N442 2.147(9) . ?
Zn3 N242 2.153(7) . ?
Zn3 N622 2.171(6) . ?
Zn3 N431 2.200(8) . ?
Zn4 N642 2.140(8) . ?
Zn4 N631 2.143(8) . ?
Zn4 N331 2.155(7) . ?
Zn4 N542 2.168(12) . ?
Zn4 N342 2.170(8) . ?
Zn4 N531 2.267(11) . ?
N111 C112 1.3900 . ?
N111 C116 1.3900 . ?
C112 C123 1.334(11) . ?
C112 C113 1.3900 . ?
C113 C114 1.3900 . ?
C113 H113 0.9500 . ?
C114 C115 1.3900 . ?
C114 H114 0.9500 . ?
C115 C116 1.3900 . ?
C115 H115 0.9500 . ?
C116 H116 0.9500 . ?
N121 C125 1.4200 . ?
N121 N122 1.4200 . ?
N121 C126 1.441(14) . ?
N122 C123 1.4200 . ?
C123 C124 1.4200 . ?
C124 C125 1.4200 . ?
C124 H124 0.9500 . ?
C125 H125 0.9500 . ?
C126 C152 1.517(14) . ?
C126 H12A 0.9900 . ?
C126 H12B 0.9900 . ?
N131 C132 1.3900 . ?
N131 C136 1.3900 . ?
C132 C143 1.321(11) . ?
C132 C133 1.3900 . ?
C133 C134 1.3900 . ?
C133 H133 0.9500 . ?
C134 C135 1.3900 . ?
C134 H134 0.9500 . ?
C135 C136 1.3900 . ?
C135 H135 0.9500 . ?
C136 H136 0.9500 . ?
N141 C146 1.388(14) . ?
N141 C145 1.4200 . ?
N141 N142 1.4200 . ?
N142 C143 1.4200 . ?
C143 C144 1.4200 . ?
C144 C145 1.4200 . ?
C144 H144 0.9500 . ?
C145 H145 0.9500 . ?
C146 C156 1.481(14) . ?
C146 H14A 0.9900 . ?
C146 H14B 0.9900 . ?
N151 C152 1.3900 . ?
N151 C156 1.3900 . ?
C152 C153 1.3900 . ?
C153 C154 1.3900 . ?
C153 H153 0.9500 . ?
C154 C155 1.3900 . ?
C154 H154 0.9500 . ?
C155 C156 1.3900 . ?
C155 H155 0.9500 . ?
N211 C212 1.3900 . ?
N211 C216 1.3900 . ?
C212 C223 1.351(9) . ?
C212 C213 1.3900 . ?
C213 C214 1.3900 . ?
C213 H213 0.9500 . ?
C214 C215 1.3900 . ?
C214 H214 0.9500 . ?
C215 C216 1.3900 . ?
C215 H215 0.9500 . ?
C216 H216 0.9500 . ?
N221 C226 1.374(13) . ?
N221 C225 1.4200 . ?
N221 N222 1.4200 . ?
N222 C223 1.4200 . ?
C223 C224 1.4200 . ?
C224 C225 1.4200 . ?
C224 H224 0.9500 . ?
C225 H225 0.9500 . ?
C226 C252 1.483(12) . ?
C226 H22A 0.9900 . ?
C226 H22B 0.9900 . ?
N231 C232 1.3900 . ?
N231 C236 1.3900 . ?
C232 C243 1.334(9) . ?
C232 C233 1.3900 . ?
C233 C234 1.3900 . ?
C233 H233 0.9500 . ?
C234 C235 1.3900 . ?
C234 H234 0.9500 . ?
C235 C236 1.3900 . ?
C235 H235 0.9500 . ?
C236 H236 0.9500 . ?
N241 N242 1.4200 . ?
N241 C245 1.4200 . ?
N241 C246 1.424(13) . ?
N242 C243 1.4200 . ?
C243 C244 1.4200 . ?
C244 C245 1.4200 . ?
C244 H244 0.9500 . ?
C245 H245 0.9500 . ?
C246 C256 1.483(13) . ?
C246 H24A 0.9900 . ?
C246 H24B 0.9900 . ?
N251 C252 1.3900 . ?
N251 C256 1.3900 . ?
C252 C253 1.3900 . ?
C253 C254 1.3900 . ?
C253 H253 0.9500 . ?
C254 C255 1.3900 . ?
C254 H254 0.9500 . ?
C255 C256 1.3900 . ?
C255 H255 0.9500 . ?
N311 C312 1.3900 . ?
N311 C316 1.3900 . ?
C312 C323 1.350(10) . ?
C312 C313 1.3900 . ?
C313 C314 1.3900 . ?
C313 H313 0.9500 . ?
C314 C315 1.3900 . ?
C314 H314 0.9500 . ?
C315 C316 1.3900 . ?
C315 H315 0.9500 . ?
C316 H316 0.9500 . ?
N321 N322 1.4200 . ?
N321 C325 1.4200 . ?
N321 C326 1.431(13) . ?
N322 C323 1.4200 . ?
C323 C324 1.4200 . ?
C324 C325 1.4200 . ?
C324 H324 0.9500 . ?
C325 H325 0.9500 . ?
C326 C352 1.482(12) . ?
C326 H32A 0.9900 . ?
C326 H32B 0.9900 . ?
N331 C332 1.3900 . ?
N331 C336 1.3900 . ?
C332 C343 1.348(9) . ?
C332 C333 1.3900 . ?
C333 C334 1.3900 . ?
C333 H333 0.9500 . ?
C334 C335 1.3900 . ?
C334 H334 0.9500 . ?
C335 C336 1.3900 . ?
C335 H335 0.9500 . ?
C336 H336 0.9500 . ?
N341 C346 1.382(12) . ?
N341 C345 1.4200 . ?
N341 N342 1.4200 . ?
N342 C343 1.4200 . ?
C343 C344 1.4200 . ?
C344 C345 1.4200 . ?
C344 H344 0.9500 . ?
C345 H345 0.9500 . ?
C346 C356 1.450(12) . ?
C346 H34A 0.9900 . ?
C346 H34B 0.9900 . ?
N351 C352 1.3900 . ?
N351 C356 1.3900 . ?
C352 C353 1.3900 . ?
C353 C354 1.3900 . ?
C353 H353 0.9500 . ?
C354 C355 1.3900 . ?
C354 H354 0.9500 . ?
C355 C356 1.3900 . ?
C355 H355 0.9500 . ?
N411 C412 1.3900 . ?
N411 C416 1.3900 . ?
C412 C423 1.345(12) . ?
C412 C413 1.3900 . ?
C413 C414 1.3900 . ?
C413 H413 0.9500 . ?
C414 C415 1.3900 . ?
C414 H414 0.9500 . ?
C415 C416 1.3900 . ?
C415 H415 0.9500 . ?
C416 H416 0.9500 . ?
N421 C425 1.4200 . ?
N421 N422 1.4200 . ?
N421 C426 1.436(15) . ?
N422 C423 1.4200 . ?
C423 C424 1.4200 . ?
C424 C425 1.4200 . ?
C424 H424 0.9500 . ?
C425 H425 0.9500 . ?
C426 C452 1.520(15) . ?
C426 H42A 0.9900 . ?
C426 H42B 0.9900 . ?
N431 C432 1.3900 . ?
N431 C436 1.3900 . ?
C432 C443 1.348(11) . ?
C432 C433 1.3900 . ?
C433 C434 1.3900 . ?
C433 H433 0.9500 . ?
C434 C435 1.3900 . ?
C434 H434 0.9500 . ?
C435 C436 1.3900 . ?
C435 H435 0.9500 . ?
C436 H436 0.9500 . ?
N441 C445 1.4200 . ?
N441 N442 1.4200 . ?
N441 C446 1.471(15) . ?
N442 C443 1.4200 . ?
C443 C444 1.4200 . ?
C444 C445 1.4200 . ?
C444 H444 0.9500 . ?
C445 H445 0.9500 . ?
C446 C456 1.37(11) 2_565 ?
C446 H44A 0.9900 . ?
C446 H44B 0.9900 . ?
N451 C452 1.3900 . ?
N451 C456 1.3900 . ?
C452 C453 1.3900 . ?
C453 C454 1.3900 . ?
C453 H453 0.9500 . ?
C454 C455 1.3900 . ?
C454 H454 0.9500 . ?
C455 C456 1.3900 . ?
C455 H455 0.9500 . ?
C456 C446 1.370(18) 2_565 ?
N511 C512 1.3900 . ?
N511 C516 1.3900 . ?
C512 C523 1.340(9) . ?
C512 C513 1.3900 . ?
C513 C514 1.3900 . ?
C513 H513 0.9500 . ?
C514 C515 1.3900 . ?
C514 H514 0.9500 . ?
C515 C516 1.3900 . ?
C515 H515 0.9500 . ?
C516 H516 0.9500 . ?
N521 C526 1.384(12) . ?
N521 N522 1.4200 . ?
N521 C525 1.4200 . ?
N522 C523 1.4200 . ?
C523 C524 1.4200 . ?
C524 C525 1.4200 . ?
C524 H524 0.9500 . ?
C525 H525 0.9500 . ?
C526 C552 1.507(14) . ?
C526 H52A 0.9900 . ?
C526 H52B 0.9900 . ?
N531 C532 1.3900 . ?
N531 C536 1.3900 . ?
C532 C533 1.3900 . ?
C532 C543 1.523(16) . ?
C533 C534 1.3900 . ?
C533 H533 0.9500 . ?
C534 C535 1.3900 . ?
C534 H534 0.9500 . ?
C535 C536 1.3900 . ?
C535 H535 0.9500 . ?
C536 H536 0.9500 . ?
N541 C546 1.343(19) 2_565 ?
N541 N542 1.4200 . ?
N541 C545 1.4200 . ?
N542 C543 1.4200 . ?
C543 C544 1.4200 . ?
C544 C545 1.4200 . ?
C544 H544 0.9500 . ?
C545 H545 0.9500 . ?
C546 N541 1.344(19) 2_565 ?
C546 C556 1.474(13) . ?
C546 H54A 0.9900 . ?
C546 H54B 0.9900 . ?
N551 C552 1.3900 . ?
N551 C556 1.3900 . ?
C552 C553 1.3900 . ?
C553 C554 1.3900 . ?
C553 H553 0.9500 . ?
C554 C555 1.3900 . ?
C554 H554 0.9500 . ?
C555 C556 1.3900 . ?
C555 H555 0.9500 . ?
N611 C612 1.3900 . ?
N611 C616 1.3900 . ?
C612 C623 1.351(8) . ?
C612 C613 1.3900 . ?
C613 C614 1.3900 . ?
C613 H613 0.9500 . ?
C614 C615 1.3900 . ?
C614 H614 0.9500 . ?
C615 C616 1.3900 . ?
C615 H615 0.9500 . ?
C616 H616 0.9500 . ?
N621 N622 1.4200 . ?
N621 C625 1.4200 . ?
N621 C626 1.438(13) . ?
N622 C623 1.4200 . ?
C623 C624 1.4200 . ?
C624 C625 1.4200 . ?
C624 H624 0.9500 . ?
C625 H625 0.9500 . ?
C626 C652 1.46(6) 2_565 ?
C626 H62A 0.9900 . ?
C626 H62B 0.9900 . ?
N631 C632 1.3900 . ?
N631 C636 1.3900 . ?
C632 C643 1.363(9) . ?
C632 C633 1.3900 . ?
C633 C634 1.3900 . ?
C633 H633 0.9500 . ?
C634 C635 1.3900 . ?
C634 H634 0.9500 . ?
C635 C636 1.3900 . ?
C635 H635 0.9500 . ?
C636 H636 0.9500 . ?
N641 C646 1.374(13) . ?
N641 N642 1.4200 . ?
N641 C645 1.4200 . ?
N642 C643 1.4200 . ?
C643 C644 1.4200 . ?
C644 C645 1.4200 . ?
C644 H644 0.9500 . ?
C645 H645 0.9500 . ?
C646 C656 1.506(13) . ?
C646 H64A 0.9900 . ?
C646 H64B 0.9900 . ?
N651 C652 1.3900 . ?
N651 C656 1.3900 . ?
C652 C653 1.3900 . ?
C652 C626 1.456(14) 2_565 ?
C653 C654 1.3900 . ?
C653 H653 0.9500 . ?
C654 C655 1.3900 . ?
C654 H654 0.9500 . ?
C655 C656 1.3900 . ?
C655 H655 0.9500 . ?
Cl1X O15X 1.433(10) . ?
Cl1X O13X 1.440(10) . ?
Cl1X O12X 1.441(10) . ?
Cl1X O14X 1.454(10) . ?
Cl1Y O12Y 1.433(11) . ?
Cl1Y O15Y 1.434(10) . ?
Cl1Y O14Y 1.448(10) . ?
Cl1Y O13Y 1.455(10) . ?
Cl21 O23X 1.416(9) . ?
Cl21 O23Y 1.430(9) . ?
Cl21 O25Y 1.436(9) . ?
Cl21 O25X 1.445(7) . ?
Cl21 O24Y 1.447(7) . ?
Cl21 O22 1.448(9) . ?
Cl21 O24X 1.455(9) . ?
Cl3X O33X 1.426(9) . ?
Cl3X O35X 1.445(9) . ?
Cl3X O34X 1.447(9) . ?
Cl3X O32X 1.449(9) . ?
Cl3Y O34Y 1.435(12) . ?
Cl3Y O35Y 1.441(12) . ?
Cl3Y O33Y 1.441(12) . ?
Cl3Y O32Y 1.446(12) . ?
Cl41 O45Y 1.423(8) . ?
Cl41 O43X 1.431(10) . ?
Cl41 O42 1.434(9) . ?
Cl41 O45X 1.441(8) . ?
Cl41 O44Y 1.441(7) . ?
Cl41 O44X 1.444(10) . ?
Cl41 O43Y 1.447(8) . ?
Cl51 O52 1.421(8) . ?
Cl51 O55Y 1.431(9) . ?
Cl51 O55X 1.434(7) . ?
Cl51 O54X 1.440(8) . ?
Cl51 O53Y 1.440(8) . ?
Cl51 O53X 1.444(8) . ?
Cl51 O54Y 1.446(7) . ?
Cl61 O63Y 1.383(8) . ?
Cl61 O64X 1.394(8) . ?
Cl61 O62 1.430(8) . ?
Cl61 O65X 1.444(7) . ?
Cl61 O65Y 1.453(8) . ?
Cl61 O63X 1.470(8) . ?
Cl61 O64Y 1.472(7) . ?
Cl71 O73Y 1.419(10) . ?
Cl71 O72 1.431(11) . ?
Cl71 O73X 1.432(10) . ?
Cl71 O74Y 1.439(8) . ?
Cl71 O75X 1.443(8) . ?
Cl71 O74X 1.443(10) . ?
Cl71 O75Y 1.462(10) . ?
Cl71 O73X 2.07(4) 2_655 ?
Cl71 O72 2.08(3) 2_655 ?
Cl71 Cl71 2.41(2) 2_655 ?
O72 O73X 1.20(4) 2_655 ?
O72 O74Y 1.37(5) 2_655 ?
O72 Cl71 2.08(3) 2_655 ?
O73X O72 1.20(4) 2_655 ?
O73X Cl71 2.07(4) 2_655 ?
O74Y O72 1.37(5) 2_655 ?
Cl81 O84 1.367(18) . ?
Cl81 O84 1.367(18) 2_565 ?
Cl81 O85 1.367(19) 2_565 ?
Cl81 O85 1.368(19) . ?
Cl81 O83 1.480(19) . ?
Cl81 O83 1.480(19) 2_565 ?
Cl81 O82 1.521(18) . ?
Cl81 O82 1.521(18) 2_565 ?
O82 O85 1.68(3) 2_565 ?
O82 O84 1.71(3) . ?
O83 O84 1.65(3) . ?
O83 O85 1.73(3) 2_565 ?
O84 O85 1.37(2) . ?
O85 O82 1.68(3) 2_565 ?
O85 O83 1.73(3) 2_565 ?

loop_
_geom_torsion_atom_site_label_1
_geom_torsion_atom_site_label_2
_geom_torsion_atom_site_label_3
_geom_torsion_atom_site_label_4
_geom_torsion
_geom_torsion_site_symmetry_1
_geom_torsion_site_symmetry_2
_geom_torsion_site_symmetry_3
_geom_torsion_site_symmetry_4
_geom_torsion_publ_flag
N211 Zn1 N111 C112 -98.3(5) . . . . ?
N311 Zn1 N111 C112 81.2(5) . . . . ?
N322 Zn1 N111 C112 157.6(5) . . . . ?
N222 Zn1 N111 C112 -103(2) . . . . ?
N122 Zn1 N111 C112 -8.7(5) . . . . ?
N211 Zn1 N111 C116 83.8(6) . . . . ?
N311 Zn1 N111 C116 -96.7(6) . . . . ?
N322 Zn1 N111 C116 -20.3(6) . . . . ?
N222 Zn1 N111 C116 79(2) . . . . ?
N122 Zn1 N111 C116 173.5(7) . . . . ?
C116 N111 C112 C123 -175.7(11) . . . . ?
Zn1 N111 C112 C123 6.3(10) . . . . ?
C116 N111 C112 C113 0.0 . . . . ?
Zn1 N111 C112 C113 -178.0(6) . . . . ?
C123 C112 C113 C114 175.6(11) . . . . ?
N111 C112 C113 C114 0.0 . . . . ?
C112 C113 C114 C115 0.0 . . . . ?
C113 C114 C115 C116 0.0 . . . . ?
C114 C115 C116 N111 0.0 . . . . ?
C112 N111 C116 C115 0.0 . . . . ?
Zn1 N111 C116 C115 177.8(7) . . . . ?
C125 N121 N122 C123 0.0 . . . . ?
C126 N121 N122 C123 -173.5(11) . . . . ?
C125 N121 N122 Zn1 -162.9(10) . . . . ?
C126 N121 N122 Zn1 23.7(14) . . . . ?
N211 Zn1 N122 N121 -93.0(9) . . . . ?
N311 Zn1 N122 N121 82.8(9) . . . . ?
N322 Zn1 N122 N121 132.7(11) . . . . ?
N111 Zn1 N122 N121 172.3(9) . . . . ?
N222 Zn1 N122 N121 -18.0(9) . . . . ?
N211 Zn1 N122 C123 104.6(6) . . . . ?
N311 Zn1 N122 C123 -79.6(6) . . . . ?
N322 Zn1 N122 C123 -29.7(13) . . . . ?
N111 Zn1 N122 C123 9.9(6) . . . . ?
N222 Zn1 N122 C123 179.6(5) . . . . ?
N111 C112 C123 C124 -174.5(8) . . . . ?
C113 C112 C123 C124 9.8(15) . . . . ?
N111 C112 C123 N122 2.8(12) . . . . ?
C113 C112 C123 N122 -172.8(6) . . . . ?
N121 N122 C123 C112 -178.0(11) . . . . ?
Zn1 N122 C123 C112 -10.3(10) . . . . ?
N121 N122 C123 C124 0.0 . . . . ?
Zn1 N122 C123 C124 167.7(7) . . . . ?
C112 C123 C124 C125 177.5(14) . . . . ?
N122 C123 C124 C125 0.0 . . . . ?
N122 N121 C125 C124 0.0 . . . . ?
C126 N121 C125 C124 172.8(12) . . . . ?
C123 C124 C125 N121 0.0 . . . . ?
C125 N121 C126 C152 -97.1(13) . . . . ?
N122 N121 C126 C152 74.8(12) . . . . ?
N411 Zn2 N131 C132 179.2(5) . . . . ?
N511 Zn2 N131 C132 -84.3(5) . . . . ?
N522 Zn2 N131 C132 -37.5(18) . . . . ?
N422 Zn2 N131 C132 105.0(5) . . . . ?
N142 Zn2 N131 C132 8.0(5) . . . . ?
N411 Zn2 N131 C136 -2.2(6) . . . . ?
N511 Zn2 N131 C136 94.3(6) . . . . ?
N522 Zn2 N131 C136 141.1(15) . . . . ?
N422 Zn2 N131 C136 -76.4(6) . . . . ?
N142 Zn2 N131 C136 -173.3(6) . . . . ?
C136 N131 C132 C143 175.9(11) . . . . ?
Zn2 N131 C132 C143 -5.4(9) . . . . ?
C136 N131 C132 C133 0.0 . . . . ?
Zn2 N131 C132 C133 178.7(6) . . . . ?
C143 C132 C133 C134 -175.5(11) . . . . ?
N131 C132 C133 C134 0.0 . . . . ?
C132 C133 C134 C135 0.0 . . . . ?
C133 C134 C135 C136 0.0 . . . . ?
C134 C135 C136 N131 0.0 . . . . ?
C132 N131 C136 C135 0.0 . . . . ?
Zn2 N131 C136 C135 -178.6(7) . . . . ?
C146 N141 N142 C143 -173.3(11) . . . . ?
C145 N141 N142 C143 0.0 . . . . ?
C146 N141 N142 Zn2 -8.9(14) . . . . ?
C145 N141 N142 Zn2 164.4(10) . . . . ?
N411 Zn2 N142 C143 -62(2) . . . . ?
N511 Zn2 N142 C143 86.1(5) . . . . ?
N522 Zn2 N142 C143 161.7(5) . . . . ?
N131 Zn2 N142 C143 -9.0(5) . . . . ?
N422 Zn2 N142 C143 -98.6(6) . . . . ?
N411 Zn2 N142 N141 134(2) . . . . ?
N511 Zn2 N142 N141 -78.0(9) . . . . ?
N522 Zn2 N142 N141 -2.4(9) . . . . ?
N131 Zn2 N142 N141 -173.1(10) . . . . ?
N422 Zn2 N142 N141 97.3(9) . . . . ?
C133 C132 C143 N142 172.2(6) . . . . ?
N131 C132 C143 N142 -3.5(12) . . . . ?
C133 C132 C143 C144 -8.5(15) . . . . ?
N131 C132 C143 C144 175.8(7) . . . . ?
N141 N142 C143 C132 179.5(12) . . . . ?
Zn2 N142 C143 C132 10.2(10) . . . . ?
N141 N142 C143 C144 0.0 . . . . ?
Zn2 N142 C143 C144 -169.2(7) . . . . ?
C132 C143 C144 C145 -179.4(13) . . . . ?
N142 C143 C144 C145 0.0 . . . . ?
C146 N141 C145 C144 172.6(12) . . . . ?
N142 N141 C145 C144 0.0 . . . . ?
C143 C144 C145 N141 0.0 . . . . ?
C145 N141 C146 C156 -82.6(15) . . . . ?
N142 N141 C146 C156 89.1(15) . . . . ?
C156 N151 C152 C153 0.0 . . . . ?
C156 N151 C152 C126 -172.2(10) . . . . ?
N121 C126 C152 N151 -152.8(9) . . . . ?
N121 C126 C152 C153 35.6(15) . . . . ?
N151 C152 C153 C154 0.0 . . . . ?
C126 C152 C153 C154 171.1(12) . . . . ?
C152 C153 C154 C155 0.0 . . . . ?
C153 C154 C155 C156 0.0 . . . . ?
C154 C155 C156 N151 0.0 . . . . ?
C154 C155 C156 C146 174.5(13) . . . . ?
C152 N151 C156 C155 0.0 . . . . ?
C152 N151 C156 C146 -175.3(11) . . . . ?
N141 C146 C156 C155 12.0(19) . . . . ?
N141 C146 C156 N151 -173.2(11) . . . . ?
N311 Zn1 N211 C212 14(5) . . . . ?
N322 Zn1 N211 C212 -84.7(5) . . . . ?
N111 Zn1 N211 C212 -172.9(5) . . . . ?
N222 Zn1 N211 C212 6.2(4) . . . . ?
N122 Zn1 N211 C212 111.2(5) . . . . ?
N311 Zn1 N211 C216 -163(4) . . . . ?
N322 Zn1 N211 C216 98.8(5) . . . . ?
N111 Zn1 N211 C216 10.6(6) . . . . ?
N222 Zn1 N211 C216 -170.3(6) . . . . ?
N122 Zn1 N211 C216 -65.3(5) . . . . ?
C216 N211 C212 C223 176.8(9) . . . . ?
Zn1 N211 C212 C223 0.2(8) . . . . ?
C216 N211 C212 C213 0.0 . . . . ?
Zn1 N211 C212 C213 -176.6(6) . . . . ?
C223 C212 C213 C214 -176.5(10) . . . . ?
N211 C212 C213 C214 0.0 . . . . ?
C212 C213 C214 C215 0.0 . . . . ?
C213 C214 C215 C216 0.0 . . . . ?
C214 C215 C216 N211 0.0 . . . . ?
C212 N211 C216 C215 0.0 . . . . ?
Zn1 N211 C216 C215 176.4(6) . . . . ?
C226 N221 N222 C223 -176.6(11) . . . . ?
C225 N221 N222 C223 0.0 . . . . ?
C226 N221 N222 Zn1 -19.4(13) . . . . ?
C225 N221 N222 Zn1 157.2(8) . . . . ?
N211 Zn1 N222 N221 -167.7(8) . . . . ?
N311 Zn1 N222 N221 12.9(8) . . . . ?
N322 Zn1 N222 N221 -64.2(8) . . . . ?
N111 Zn1 N222 N221 -162.7(19) . . . . ?
N122 Zn1 N222 N221 105.3(8) . . . . ?
N211 Zn1 N222 C223 -11.1(5) . . . . ?
N311 Zn1 N222 C223 169.5(5) . . . . ?
N322 Zn1 N222 C223 92.5(5) . . . . ?
N111 Zn1 N222 C223 -6(2) . . . . ?
N122 Zn1 N222 C223 -98.0(5) . . . . ?
N211 C212 C223 N222 -11.0(10) . . . . ?
C213 C212 C223 N222 165.6(5) . . . . ?
N211 C212 C223 C224 168.3(7) . . . . ?
C213 C212 C223 C224 -15.1(13) . . . . ?
N221 N222 C223 C212 179.5(10) . . . . ?
Zn1 N222 C223 C212 15.8(9) . . . . ?
N221 N222 C223 C224 0.0 . . . . ?
Zn1 N222 C223 C224 -163.6(6) . . . . ?
C212 C223 C224 C225 -179.4(12) . . . . ?
N222 C223 C224 C225 0.0 . . . . ?
C226 N221 C225 C224 176.6(11) . . . . ?
N222 N221 C225 C224 0.0 . . . . ?
C223 C224 C225 N221 0.0 . . . . ?
C225 N221 C226 C252 -91.9(12) . . . . ?
N222 N221 C226 C252 84.0(12) . . . . ?
N611 Zn3 N231 C232 82(12) . . . . ?
N442 Zn3 N231 C232 -149.2(5) . . . . ?
N242 Zn3 N231 C232 15.1(5) . . . . ?
N622 Zn3 N231 C232 108.0(5) . . . . ?
N431 Zn3 N231 C232 -74.0(5) . . . . ?
N611 Zn3 N231 C236 -110(12) . . . . ?
N442 Zn3 N231 C236 18.7(6) . . . . ?
N242 Zn3 N231 C236 -177.0(6) . . . . ?
N622 Zn3 N231 C236 -84.1(5) . . . . ?
N431 Zn3 N231 C236 93.8(6) . . . . ?
C236 N231 C232 C243 179.0(9) . . . . ?
Zn3 N231 C232 C243 -12.4(8) . . . . ?
C236 N231 C232 C233 0.0 . . . . ?
Zn3 N231 C232 C233 168.5(6) . . . . ?
C243 C232 C233 C234 -179.0(10) . . . . ?
N231 C232 C233 C234 0.0 . . . . ?
C232 C233 C234 C235 0.0 . . . . ?
C233 C234 C235 C236 0.0 . . . . ?
C234 C235 C236 N231 0.0 . . . . ?
C232 N231 C236 C235 0.0 . . . . ?
Zn3 N231 C236 C235 -167.2(6) . . . . ?
C245 N241 N242 C243 0.0 . . . . ?
C246 N241 N242 C243 173.6(10) . . . . ?
C245 N241 N242 Zn3 158.6(9) . . . . ?
C246 N241 N242 Zn3 -27.8(12) . . . . ?
N611 Zn3 N242 N241 8.2(8) . . . . ?
N231 Zn3 N242 N241 -173.5(8) . . . . ?
N442 Zn3 N242 N241 -127.2(11) . . . . ?
N622 Zn3 N242 N241 85.5(8) . . . . ?
N431 Zn3 N242 N241 -86.1(8) . . . . ?
N611 Zn3 N242 C243 166.4(5) . . . . ?
N231 Zn3 N242 C243 -15.3(5) . . . . ?
N442 Zn3 N242 C243 30.9(12) . . . . ?
N622 Zn3 N242 C243 -116.3(5) . . . . ?
N431 Zn3 N242 C243 72.1(5) . . . . ?
C233 C232 C243 C244 -3.4(14) . . . . ?
N231 C232 C243 C244 177.6(7) . . . . ?
C233 C232 C243 N242 177.3(6) . . . . ?
N231 C232 C243 N242 -1.7(11) . . . . ?
N241 N242 C243 C232 179.5(10) . . . . ?
Zn3 N242 C243 C232 14.6(9) . . . . ?
N241 N242 C243 C244 0.0 . . . . ?
Zn3 N242 C243 C244 -164.9(6) . . . . ?
C232 C243 C244 C245 -179.4(12) . . . . ?
N242 C243 C244 C245 0.0 . . . . ?
N242 N241 C245 C244 0.0 . . . . ?
C246 N241 C245 C244 -173.2(11) . . . . ?
C243 C244 C245 N241 0.0 . . . . ?
N242 N241 C246 C256 -84.5(12) . . . . ?
C245 N241 C246 C256 87.7(12) . . . . ?
C256 N251 C252 C253 0.0 . . . . ?
C256 N251 C252 C226 -179.5(9) . . . . ?
N221 C226 C252 N251 -166.3(8) . . . . ?
N221 C226 C252 C253 14.3(15) . . . . ?
N251 C252 C253 C254 0.0 . . . . ?
C226 C252 C253 C254 179.4(10) . . . . ?
C252 C253 C254 C255 0.0 . . . . ?
C253 C254 C255 C256 0.0 . . . . ?
C254 C255 C256 N251 0.0 . . . . ?
C254 C255 C256 C246 175.1(9) . . . . ?
C252 N251 C256 C255 0.0 . . . . ?
C252 N251 C256 C246 -175.3(9) . . . . ?
N241 C246 C256 C255 148.3(8) . . . . ?
N241 C246 C256 N251 -36.5(13) . . . . ?
N211 Zn1 N311 C312 -115(5) . . . . ?
N322 Zn1 N311 C312 -15.2(4) . . . . ?
N111 Zn1 N311 C312 71.9(5) . . . . ?
N222 Zn1 N311 C312 -107.3(4) . . . . ?
N122 Zn1 N311 C312 147.7(5) . . . . ?
N211 Zn1 N311 C316 73(5) . . . . ?
N322 Zn1 N311 C316 173.1(6) . . . . ?
N111 Zn1 N311 C316 -99.8(5) . . . . ?
N222 Zn1 N311 C316 81.0(5) . . . . ?
N122 Zn1 N311 C316 -24.0(5) . . . . ?
C316 N311 C312 C323 -173.9(9) . . . . ?
Zn1 N311 C312 C323 14.0(8) . . . . ?
C316 N311 C312 C313 0.0 . . . . ?
Zn1 N311 C312 C313 -172.1(5) . . . . ?
C323 C312 C313 C314 173.4(10) . . . . ?
N311 C312 C313 C314 0.0 . . . . ?
C312 C313 C314 C315 0.0 . . . . ?
C313 C314 C315 C316 0.0 . . . . ?
C314 C315 C316 N311 0.0 . . . . ?
C312 N311 C316 C315 0.0 . . . . ?
Zn1 N311 C316 C315 171.2(6) . . . . ?
C325 N321 N322 C323 0.0 . . . . ?
C326 N321 N322 C323 179.7(10) . . . . ?
C325 N321 N322 Zn1 -162.7(9) . . . . ?
C326 N321 N322 Zn1 17.0(12) . . . . ?
N211 Zn1 N322 N321 -8.0(9) . . . . ?
N311 Zn1 N322 N321 176.3(9) . . . . ?
N111 Zn1 N322 N321 86.1(8) . . . . ?
N222 Zn1 N322 N321 -83.9(8) . . . . ?
N122 Zn1 N322 N321 124.4(11) . . . . ?
N211 Zn1 N322 C323 -170.4(5) . . . . ?
N311 Zn1 N322 C323 13.8(5) . . . . ?
N111 Zn1 N322 C323 -76.3(5) . . . . ?
N222 Zn1 N322 C323 113.6(5) . . . . ?
N122 Zn1 N322 C323 -38.1(12) . . . . ?
C313 C312 C323 C324 5.3(13) . . . . ?
N311 C312 C323 C324 179.0(7) . . . . ?
C313 C312 C323 N322 -174.8(5) . . . . ?
N311 C312 C323 N322 -1.1(10) . . . . ?
N321 N322 C323 C312 -179.9(10) . . . . ?
Zn1 N322 C323 C312 -11.8(9) . . . . ?
N321 N322 C323 C324 0.0 . . . . ?
Zn1 N322 C323 C324 168.2(6) . . . . ?
C312 C323 C324 C325 179.9(12) . . . . ?
N322 C323 C324 C325 0.0 . . . . ?
C323 C324 C325 N321 0.0 . . . . ?
N322 N321 C325 C324 0.0 . . . . ?
C326 N321 C325 C324 -179.7(12) . . . . ?
N322 N321 C326 C352 100.9(10) . . . . ?
C325 N321 C326 C352 -79.5(14) . . . . ?
N642 Zn4 N331 C332 85.3(5) . . . . ?
N631 Zn4 N331 C332 -4(6) . . . . ?
N542 Zn4 N331 C332 -109.7(6) . . . . ?
N342 Zn4 N331 C332 -5.7(5) . . . . ?
N531 Zn4 N331 C332 171.9(6) . . . . ?
N642 Zn4 N331 C336 -97.7(6) . . . . ?
N631 Zn4 N331 C336 173(6) . . . . ?
N542 Zn4 N331 C336 67.3(7) . . . . ?
N342 Zn4 N331 C336 171.3(6) . . . . ?
N531 Zn4 N331 C336 -11.0(7) . . . . ?
C336 N331 C332 C343 -176.5(9) . . . . ?
Zn4 N331 C332 C343 0.6(8) . . . . ?
C336 N331 C332 C333 0.0 . . . . ?
Zn4 N331 C332 C333 177.1(6) . . . . ?
C343 C332 C333 C334 176.0(11) . . . . ?
N331 C332 C333 C334 0.0 . . . . ?
C332 C333 C334 C335 0.0 . . . . ?
C333 C334 C335 C336 0.0 . . . . ?
C334 C335 C336 N331 0.0 . . . . ?
C332 N331 C336 C335 0.0 . . . . ?
Zn4 N331 C336 C335 -176.9(7) . . . . ?
C346 N341 N342 C343 -178.3(11) . . . . ?
C345 N341 N342 C343 0.0 . . . . ?
C346 N341 N342 Zn4 23.1(13) . . . . ?
C345 N341 N342 Zn4 -158.7(9) . . . . ?
N642 Zn4 N342 C343 -93.1(5) . . . . ?
N631 Zn4 N342 C343 -170.6(5) . . . . ?
N331 Zn4 N342 C343 9.3(5) . . . . ?
N542 Zn4 N342 C343 98.4(6) . . . . ?
N531 Zn4 N342 C343 -15(5) . . . . ?
N642 Zn4 N342 N341 65.1(8) . . . . ?
N631 Zn4 N342 N341 -12.3(8) . . . . ?
N331 Zn4 N342 N341 167.6(8) . . . . ?
N542 Zn4 N342 N341 -103.3(8) . . . . ?
N531 Zn4 N342 N341 143(5) . . . . ?
C333 C332 C343 N342 -167.5(6) . . . . ?
N331 C332 C343 N342 8.7(11) . . . . ?
C333 C332 C343 C344 14.7(14) . . . . ?
N331 C332 C343 C344 -169.1(7) . . . . ?
N341 N342 C343 C332 -178.3(11) . . . . ?
Zn4 N342 C343 C332 -13.3(10) . . . . ?
N341 N342 C343 C344 0.0 . . . . ?
Zn4 N342 C343 C344 164.9(6) . . . . ?
C332 C343 C344 C345 178.0(12) . . . . ?
N342 C343 C344 C345 0.0 . . . . ?
C346 N341 C345 C344 178.3(12) . . . . ?
N342 N341 C345 C344 0.0 . . . . ?
C343 C344 C345 N341 0.0 . . . . ?
C345 N341 C346 C356 98.6(12) . . . . ?
N342 N341 C346 C356 -83.5(13) . . . . ?
C356 N351 C352 C353 0.0 . . . . ?
C356 N351 C352 C326 -179.5(10) . . . . ?
N321 C326 C352 N351 30.9(13) . . . . ?
N321 C326 C352 C353 -148.6(8) . . . . ?
N351 C352 C353 C354 0.0 . . . . ?
C326 C352 C353 C354 179.5(10) . . . . ?
C352 C353 C354 C355 0.0 . . . . ?
C353 C354 C355 C356 0.0 . . . . ?
C354 C355 C356 N351 0.0 . . . . ?
C354 C355 C356 C346 -175.8(11) . . . . ?
C352 N351 C356 C355 0.0 . . . . ?
C352 N351 C356 C346 176.2(10) . . . . ?
N341 C346 C356 C355 -20.4(15) . . . . ?
N341 C346 C356 N351 163.6(9) . . . . ?
N511 Zn2 N411 C412 -177.2(6) . . . . ?
N522 Zn2 N411 C412 107.4(6) . . . . ?
N131 Zn2 N411 C412 -80.4(6) . . . . ?
N422 Zn2 N411 C412 8.7(6) . . . . ?
N142 Zn2 N411 C412 -29(2) . . . . ?
N511 Zn2 N411 C416 4.9(7) . . . . ?
N522 Zn2 N411 C416 -70.5(7) . . . . ?
N131 Zn2 N411 C416 101.8(7) . . . . ?
N422 Zn2 N411 C416 -169.1(7) . . . . ?
N142 Zn2 N411 C416 153(2) . . . . ?
C416 N411 C412 C423 173.4(12) . . . . ?
Zn2 N411 C412 C423 -4.5(11) . . . . ?
C416 N411 C412 C413 0.0 . . . . ?
Zn2 N411 C412 C413 -177.9(8) . . . . ?
C423 C412 C413 C414 -172.7(13) . . . . ?
N411 C412 C413 C414 0.0 . . . . ?
C412 C413 C414 C415 0.0 . . . . ?
C413 C414 C415 C416 0.0 . . . . ?
C414 C415 C416 N411 0.0 . . . . ?
C412 N411 C416 C415 0.0 . . . . ?
Zn2 N411 C416 C415 177.8(8) . . . . ?
C425 N421 N422 C423 0.0 . . . . ?
C426 N421 N422 C423 -179.0(13) . . . . ?
C425 N421 N422 Zn2 164.2(11) . . . . ?
C426 N421 N422 Zn2 -14.7(16) . . . . ?
N411 Zn2 N422 C423 -11.1(6) . . . . ?
N511 Zn2 N422 C423 -41(2) . . . . ?
N522 Zn2 N422 C423 -100.4(6) . . . . ?
N131 Zn2 N422 C423 87.5(7) . . . . ?
N142 Zn2 N422 C423 162.1(6) . . . . ?
N411 Zn2 N422 N421 -174.9(11) . . . . ?
N511 Zn2 N422 N421 155.0(16) . . . . ?
N522 Zn2 N422 N421 95.8(10) . . . . ?
N131 Zn2 N422 N421 -76.3(10) . . . . ?
N142 Zn2 N422 N421 -1.7(11) . . . . ?
N411 C412 C423 N422 -6.4(13) . . . . ?
C413 C412 C423 N422 166.6(7) . . . . ?
N411 C412 C423 C424 176.5(9) . . . . ?
C413 C412 C423 C424 -10.5(18) . . . . ?
N421 N422 C423 C412 -177.8(13) . . . . ?
Zn2 N422 C423 C412 13.4(12) . . . . ?
N421 N422 C423 C424 0.0 . . . . ?
Zn2 N422 C423 C424 -168.8(8) . . . . ?
C412 C423 C424 C425 177.4(16) . . . . ?
N422 C423 C424 C425 0.0 . . . . ?
C423 C424 C425 N421 0.0 . . . . ?
N422 N421 C425 C424 0.0 . . . . ?
C426 N421 C425 C424 178.9(14) . . . . ?
C425 N421 C426 C452 -84.5(15) . . . . ?
N422 N421 C426 C452 94.2(14) . . . . ?
N611 Zn3 N431 C432 104.6(5) . . . . ?
N231 Zn3 N431 C432 -76.1(6) . . . . ?
N442 Zn3 N431 C432 13.1(6) . . . . ?
N242 Zn3 N431 C432 -152.1(6) . . . . ?
N622 Zn3 N431 C432 92(2) . . . . ?
N611 Zn3 N431 C436 -85.0(7) . . . . ?
N231 Zn3 N431 C436 94.3(7) . . . . ?
N442 Zn3 N431 C436 -176.5(8) . . . . ?
N242 Zn3 N431 C436 18.2(7) . . . . ?
N622 Zn3 N431 C436 -98(2) . . . . ?
C436 N431 C432 C443 178.6(12) . . . . ?
Zn3 N431 C432 C443 -10.4(10) . . . . ?
C436 N431 C432 C433 0.0 . . . . ?
Zn3 N431 C432 C433 171.0(7) . . . . ?
C443 C432 C433 C434 -178.6(12) . . . . ?
N431 C432 C433 C434 0.0 . . . . ?
C432 C433 C434 C435 0.0 . . . . ?
C433 C434 C435 C436 0.0 . . . . ?
C434 C435 C436 N431 0.0 . . . . ?
C432 N431 C436 C435 0.0 . . . . ?
Zn3 N431 C436 C435 -169.7(8) . . . . ?
C445 N441 N442 C443 0.0 . . . . ?
C446 N441 N442 C443 171.0(14) . . . . ?
C445 N441 N442 Zn3 164.1(10) . . . . ?
C446 N441 N442 Zn3 -24.9(16) . . . . ?
N611 Zn3 N442 C443 -108.1(6) . . . . ?
N231 Zn3 N442 C443 73.3(6) . . . . ?
N242 Zn3 N442 C443 28.8(14) . . . . ?
N622 Zn3 N442 C443 175.3(6) . . . . ?
N431 Zn3 N442 C443 -14.1(6) . . . . ?
N611 Zn3 N442 N441 88.5(9) . . . . ?
N231 Zn3 N442 N441 -90.1(9) . . . . ?
N242 Zn3 N442 N441 -134.6(11) . . . . ?
N622 Zn3 N442 N441 11.9(10) . . . . ?
N431 Zn3 N442 N441 -177.6(10) . . . . ?
N431 C432 C443 C444 -179.4(9) . . . . ?
C433 C432 C443 C444 -0.8(17) . . . . ?
N431 C432 C443 N442 -2.2(13) . . . . ?
C433 C432 C443 N442 176.4(7) . . . . ?
N441 N442 C443 C432 -177.9(12) . . . . ?
Zn3 N442 C443 C432 14.0(11) . . . . ?
N441 N442 C443 C444 0.0 . . . . ?
Zn3 N442 C443 C444 -168.1(8) . . . . ?
C432 C443 C444 C445 177.4(16) . . . . ?
N442 C443 C444 C445 0.0 . . . . ?
N442 N441 C445 C444 0.0 . . . . ?
C446 N441 C445 C444 -170.7(14) . . . . ?
C443 C444 C445 N441 0.0 . . . . ?
C445 N441 C446 C456 95(4) . . . 2_565 ?
N442 N441 C446 C456 -74(4) . . . 2_565 ?
C456 N451 C452 C453 0.0 . . . . ?
C456 N451 C452 C426 -177.9(11) . . . . ?
N421 C426 C452 N451 -167.6(10) . . . . ?
N421 C426 C452 C453 14.8(18) . . . . ?
N451 C452 C453 C454 0.0 . . . . ?
C426 C452 C453 C454 177.4(13) . . . . ?
C452 C453 C454 C455 0.0 . . . . ?
C453 C454 C455 C456 0.0 . . . . ?
C454 C455 C456 C446 177.7(14) . . . 2_565 ?
C454 C455 C456 N451 0.0 . . . . ?
C452 N451 C456 C446 -178.0(12) . . . 2_565 ?
C452 N451 C456 C455 0.0 . . . . ?
N411 Zn2 N511 C512 -86.0(6) . . . . ?
N522 Zn2 N511 C512 4.3(5) . . . . ?
N131 Zn2 N511 C512 174.6(6) . . . . ?
N422 Zn2 N511 C512 -57(2) . . . . ?
N142 Zn2 N511 C512 99.8(5) . . . . ?
N411 Zn2 N511 C516 99.4(6) . . . . ?
N522 Zn2 N511 C516 -170.2(6) . . . . ?
N131 Zn2 N511 C516 0.0(6) . . . . ?
N422 Zn2 N511 C516 128.4(18) . . . . ?
N142 Zn2 N511 C516 -74.8(6) . . . . ?
C516 N511 C512 C523 174.8(10) . . . . ?
Zn2 N511 C512 C523 0.0(9) . . . . ?
C516 N511 C512 C513 0.0 . . . . ?
Zn2 N511 C512 C513 -174.8(6) . . . . ?
C523 C512 C513 C514 -174.4(11) . . . . ?
N511 C512 C513 C514 0.0 . . . . ?
C512 C513 C514 C515 0.0 . . . . ?
C513 C514 C515 C516 0.0 . . . . ?
C514 C515 C516 N511 0.0 . . . . ?
C512 N511 C516 C515 0.0 . . . . ?
Zn2 N511 C516 C515 174.3(7) . . . . ?
C526 N521 N522 C523 -179.1(11) . . . . ?
C525 N521 N522 C523 0.0 . . . . ?
C526 N521 N522 Zn2 -14.3(14) . . . . ?
C525 N521 N522 Zn2 164.8(10) . . . . ?
N411 Zn2 N522 N521 -76.7(9) . . . . ?
N511 Zn2 N522 N521 -171.9(9) . . . . ?
N131 Zn2 N522 N521 139.6(15) . . . . ?
N422 Zn2 N522 N521 -2.4(9) . . . . ?
N142 Zn2 N522 N521 95.8(9) . . . . ?
N411 Zn2 N522 C523 87.6(6) . . . . ?
N511 Zn2 N522 C523 -7.6(6) . . . . ?
N131 Zn2 N522 C523 -56.1(18) . . . . ?
N422 Zn2 N522 C523 161.9(6) . . . . ?
N142 Zn2 N522 C523 -99.9(6) . . . . ?
N511 C512 C523 N522 -7.3(12) . . . . ?
C513 C512 C523 N522 167.3(6) . . . . ?
N511 C512 C523 C524 172.4(8) . . . . ?
C513 C512 C523 C524 -13.0(15) . . . . ?
N521 N522 C523 C512 179.8(11) . . . . ?
Zn2 N522 C523 C512 10.8(10) . . . . ?
N521 N522 C523 C524 0.0 . . . . ?
Zn2 N522 C523 C524 -169.0(7) . . . . ?
C512 C523 C524 C525 -179.7(13) . . . . ?
N522 C523 C524 C525 0.0 . . . . ?
C523 C524 C525 N521 0.0 . . . . ?
C526 N521 C525 C524 179.0(13) . . . . ?
N522 N521 C525 C524 0.0 . . . . ?
N522 N521 C526 C552 91.7(13) . . . . ?
C525 N521 C526 C552 -87.2(13) . . . . ?
N642 Zn4 N531 C532 -149.8(7) . . . . ?
N631 Zn4 N531 C532 -72.4(7) . . . . ?
N331 Zn4 N531 C532 107.8(6) . . . . ?
N542 Zn4 N531 C532 17.1(7) . . . . ?
N342 Zn4 N531 C532 132(5) . . . . ?
N642 Zn4 N531 C536 12.9(8) . . . . ?
N631 Zn4 N531 C536 90.2(8) . . . . ?
N331 Zn4 N531 C536 -89.5(8) . . . . ?
N542 Zn4 N531 C536 179.8(9) . . . . ?
N342 Zn4 N531 C536 -65(5) . . . . ?
C536 N531 C532 C533 0.0 . . . . ?
Zn4 N531 C532 C533 163.5(9) . . . . ?
C536 N531 C532 C543 176.7(13) . . . . ?
Zn4 N531 C532 C543 -19.8(11) . . . . ?
N531 C532 C533 C534 0.0 . . . . ?
C543 C532 C533 C534 -176.1(15) . . . . ?
C532 C533 C534 C535 0.0 . . . . ?
C533 C534 C535 C536 0.0 . . . . ?
C534 C535 C536 N531 0.0 . . . . ?
C532 N531 C536 C535 0.0 . . . . ?
Zn4 N531 C536 C535 -161.6(10) . . . . ?
C546 N541 N542 C543 175.7(15) 2_565 . . . ?
C545 N541 N542 C543 0.0 . . . . ?
C546 N541 N542 Zn4 -24.7(18) 2_565 . . . ?
C545 N541 N542 Zn4 159.7(13) . . . . ?
N642 Zn4 N542 N541 -131.3(15) . . . . ?
N631 Zn4 N542 N541 -84.7(12) . . . . ?
N331 Zn4 N542 N541 91.8(12) . . . . ?
N342 Zn4 N542 N541 15.9(13) . . . . ?
N531 Zn4 N542 N541 -169.2(13) . . . . ?
N642 Zn4 N542 C543 27.9(17) . . . . ?
N631 Zn4 N542 C543 74.4(8) . . . . ?
N331 Zn4 N542 C543 -109.1(8) . . . . ?
N342 Zn4 N542 C543 175.0(7) . . . . ?
N531 Zn4 N542 C543 -10.1(8) . . . . ?
N541 N542 C543 C544 0.0 . . . . ?
Zn4 N542 C543 C544 -165.4(10) . . . . ?
N541 N542 C543 C532 168.4(16) . . . . ?
Zn4 N542 C543 C532 3.0(14) . . . . ?
N531 C532 C543 N542 11.9(15) . . . . ?
C533 C532 C543 N542 -171.8(9) . . . . ?
N531 C532 C543 C544 177.4(10) . . . . ?
C533 C532 C543 C544 -6(2) . . . . ?
N542 C543 C544 C545 0.0 . . . . ?
C532 C543 C544 C545 -167.0(17) . . . . ?
C543 C544 C545 N541 0.0 . . . . ?
C546 N541 C545 C544 -174.6(19) 2_565 . . . ?
N542 N541 C545 C544 0.0 . . . . ?
C556 N551 C552 C553 0.0 . . . . ?
C556 N551 C552 C526 -174.1(10) . . . . ?
N521 C526 C552 C553 15.7(17) . . . . ?
N521 C526 C552 N551 -170.7(9) . . . . ?
N551 C552 C553 C554 0.0 . . . . ?
C526 C552 C553 C554 173.1(12) . . . . ?
C552 C553 C554 C555 0.0 . . . . ?
C553 C554 C555 C556 0.0 . . . . ?
C554 C555 C556 N551 0.0 . . . . ?
C554 C555 C556 C546 174.7(13) . . . . ?
C552 N551 C556 C555 0.0 . . . . ?
C552 N551 C556 C546 -175.4(11) . . . . ?
N541 C546 C556 C555 25.0(18) 2_565 . . . ?
N541 C546 C556 N551 -160.0(11) 2_565 . . . ?
N231 Zn3 N611 C612 22(12) . . . . ?
N442 Zn3 N611 C612 -106.2(5) . . . . ?
N242 Zn3 N611 C612 89.1(5) . . . . ?
N622 Zn3 N611 C612 -3.6(4) . . . . ?
N431 Zn3 N611 C612 178.6(5) . . . . ?
N231 Zn3 N611 C616 -162(11) . . . . ?
N442 Zn3 N611 C616 69.3(6) . . . . ?
N242 Zn3 N611 C616 -95.5(5) . . . . ?
N622 Zn3 N611 C616 171.9(5) . . . . ?
N431 Zn3 N611 C616 -5.9(6) . . . . ?
C616 N611 C612 C623 -179.2(9) . . . . ?
Zn3 N611 C612 C623 -3.5(8) . . . . ?
C616 N611 C612 C613 0.0 . . . . ?
Zn3 N611 C612 C613 175.7(5) . . . . ?
C623 C612 C613 C614 179.1(9) . . . . ?
N611 C612 C613 C614 0.0 . . . . ?
C612 C613 C614 C615 0.0 . . . . ?
C613 C614 C615 C616 0.0 . . . . ?
C614 C615 C616 N611 0.0 . . . . ?
C612 N611 C616 C615 0.0 . . . . ?
Zn3 N611 C616 C615 -175.3(6) . . . . ?
C625 N621 N622 C623 0.0 . . . . ?
C626 N621 N622 C623 -176.2(10) . . . . ?
C625 N621 N622 Zn3 -158.4(8) . . . . ?
C626 N621 N622 Zn3 25.4(12) . . . . ?
N611 Zn3 N622 N621 167.3(8) . . . . ?
N231 Zn3 N622 N621 -11.9(8) . . . . ?
N442 Zn3 N622 N621 -103.0(7) . . . . ?
N242 Zn3 N622 N621 65.0(7) . . . . ?
N431 Zn3 N622 N621 -179(2) . . . . ?
N611 Zn3 N622 C623 9.5(5) . . . . ?
N231 Zn3 N622 C623 -169.7(5) . . . . ?
N442 Zn3 N622 C623 99.1(5) . . . . ?
N242 Zn3 N622 C623 -92.8(5) . . . . ?
N431 Zn3 N622 C623 23(2) . . . . ?
N611 C612 C623 C624 -166.6(7) . . . . ?
C613 C612 C623 C624 14.2(13) . . . . ?
N611 C612 C623 N622 12.6(10) . . . . ?
C613 C612 C623 N622 -166.6(5) . . . . ?
N621 N622 C623 C612 -179.4(9) . . . . ?
Zn3 N622 C623 C612 -15.0(8) . . . . ?
N621 N622 C623 C624 0.0 . . . . ?
Zn3 N622 C623 C624 164.4(6) . . . . ?
C612 C623 C624 C625 179.3(12) . . . . ?
N622 C623 C624 C625 0.0 . . . . ?
N622 N621 C625 C624 0.0 . . . . ?
C626 N621 C625 C624 176.1(11) . . . . ?
C623 C624 C625 N621 0.0 . . . . ?
N622 N621 C626 C652 -83.9(15) . . . 2_565 ?
C625 N621 C626 C652 100.7(15) . . . 2_565 ?
N642 Zn4 N631 C632 15.4(5) . . . . ?
N331 Zn4 N631 C632 106(6) . . . . ?
N542 Zn4 N631 C632 -148.6(6) . . . . ?
N342 Zn4 N631 C632 107.3(5) . . . . ?
N531 Zn4 N631 C632 -70.4(6) . . . . ?
N642 Zn4 N631 C636 -177.3(6) . . . . ?
N331 Zn4 N631 C636 -87(6) . . . . ?
N542 Zn4 N631 C636 18.6(7) . . . . ?
N342 Zn4 N631 C636 -85.5(6) . . . . ?
N531 Zn4 N631 C636 96.8(7) . . . . ?
C636 N631 C632 C643 176.9(10) . . . . ?
Zn4 N631 C632 C643 -15.2(9) . . . . ?
C636 N631 C632 C633 0.0 . . . . ?
Zn4 N631 C632 C633 167.9(6) . . . . ?
C643 C632 C633 C634 -176.6(11) . . . . ?
N631 C632 C633 C634 0.0 . . . . ?
C632 C633 C634 C635 0.0 . . . . ?
C633 C634 C635 C636 0.0 . . . . ?
C634 C635 C636 N631 0.0 . . . . ?
C632 N631 C636 C635 0.0 . . . . ?
Zn4 N631 C636 C635 -166.5(7) . . . . ?
C646 N641 N642 C643 -178.0(12) . . . . ?
C645 N641 N642 C643 0.0 . . . . ?
C646 N641 N642 Zn4 -9.7(15) . . . . ?
C645 N641 N642 Zn4 168.3(10) . . . . ?
N631 Zn4 N642 C643 -13.0(5) . . . . ?
N331 Zn4 N642 C643 170.8(5) . . . . ?
N542 Zn4 N642 C643 35.2(15) . . . . ?
N342 Zn4 N642 C643 -113.0(5) . . . . ?
N531 Zn4 N642 C643 72.4(6) . . . . ?
N631 Zn4 N642 N641 179.0(10) . . . . ?
N331 Zn4 N642 N641 2.7(10) . . . . ?
N542 Zn4 N642 N641 -132.9(13) . . . . ?
N342 Zn4 N642 N641 78.9(9) . . . . ?
N531 Zn4 N642 N641 -95.7(10) . . . . ?
N631 C632 C643 C644 -174.3(8) . . . . ?
C633 C632 C643 C644 2.5(15) . . . . ?
N631 C632 C643 N642 3.5(11) . . . . ?
C633 C632 C643 N642 -179.8(6) . . . . ?
N641 N642 C643 C632 -178.3(11) . . . . ?
Zn4 N642 C643 C632 9.7(10) . . . . ?
N641 N642 C643 C644 0.0 . . . . ?
Zn4 N642 C643 C644 -172.0(7) . . . . ?
C632 C643 C644 C645 178.0(13) . . . . ?
N642 C643 C644 C645 0.0 . . . . ?
C643 C644 C645 N641 0.0 . . . . ?
C646 N641 C645 C644 177.9(12) . . . . ?
N642 N641 C645 C644 0.0 . . . . ?
N642 N641 C646 C656 -100.2(13) . . . . ?
C645 N641 C646 C656 82.2(14) . . . . ?
C656 N651 C652 C653 0.0 . . . . ?
C656 N651 C652 C626 -178.1(9) . . . 2_565 ?
N651 C652 C653 C654 0.0 . . . . ?
C626 C652 C653 C654 177.8(11) 2_565 . . . ?
C652 C653 C654 C655 0.0 . . . . ?
C653 C654 C655 C656 0.0 . . . . ?
C654 C655 C656 N651 0.0 . . . . ?
C654 C655 C656 C646 175.1(10) . . . . ?
C652 N651 C656 C655 0.0 . . . . ?
C652 N651 C656 C646 -175.4(9) . . . . ?
N641 C646 C656 C655 152.1(9) . . . . ?
N641 C646 C656 N651 -32.6(15) . . . . ?
O73Y Cl71 O72 O73X -120(3) . . . 2_655 ?
O73X Cl71 O72 O73X -69(3) . . . 2_655 ?
O74Y Cl71 O72 O73X 2(3) . . . 2_655 ?
O75X Cl71 O72 O73X 170(2) . . . 2_655 ?
O74X Cl71 O72 O73X 51(3) . . . 2_655 ?
O75Y Cl71 O72 O73X 120(3) . . . 2_655 ?
O72 Cl71 O72 O73X -37.3(13) 2_655 . . 2_655 ?
Cl71 Cl71 O72 O73X -37.3(13) 2_655 . . 2_655 ?
O73Y Cl71 O72 O74Y -43(3) . . . 2_655 ?
O73X Cl71 O72 O74Y 9(2) . . . 2_655 ?
O74Y Cl71 O72 O74Y 80(3) . . . 2_655 ?
O75X Cl71 O72 O74Y -112(2) . . . 2_655 ?
O74X Cl71 O72 O74Y 129(2) . . . 2_655 ?
O75Y Cl71 O72 O74Y -163(3) . . . 2_655 ?
O73X Cl71 O72 O74Y 77(2) 2_655 . . 2_655 ?
O72 Cl71 O72 O74Y 40.1(10) 2_655 . . 2_655 ?
Cl71 Cl71 O72 O74Y 40.1(10) 2_655 . . 2_655 ?
O73Y Cl71 O72 Cl71 -83(2) . . . 2_655 ?
O73X Cl71 O72 Cl71 -31.6(16) . . . 2_655 ?
O74Y Cl71 O72 Cl71 40(2) . . . 2_655 ?
O75X Cl71 O72 Cl71 -152.3(16) . . . 2_655 ?
O74X Cl71 O72 Cl71 88.5(16) . . . 2_655 ?
O75Y Cl71 O72 Cl71 157(2) . . . 2_655 ?
O73X Cl71 O72 Cl71 37.3(13) 2_655 . . 2_655 ?
O72 Cl71 O72 Cl71 0.0 2_655 . . 2_655 ?
O73Y Cl71 O73X O72 171(3) . . . 2_655 ?
O72 Cl71 O73X O72 70(2) . . . 2_655 ?
O74Y Cl71 O73X O72 -34(3) . . . 2_655 ?
O75X Cl71 O73X O72 -170(2) . . . 2_655 ?
O74X Cl71 O73X O72 -50(3) . . . 2_655 ?
O75Y Cl71 O73X O72 -124(3) . . . 2_655 ?
O73X Cl71 O73X O72 37.8(14) 2_655 . . 2_655 ?
Cl71 Cl71 O73X O72 37.8(14) 2_655 . . 2_655 ?
O73Y Cl71 O73X Cl71 132.9(19) . . . 2_655 ?
O72 Cl71 O73X Cl71 31.8(15) . . . 2_655 ?
O74Y Cl71 O73X Cl71 -71.4(17) . . . 2_655 ?
O75X Cl71 O73X Cl71 152.6(18) . . . 2_655 ?
O74X Cl71 O73X Cl71 -88(2) . . . 2_655 ?
O75Y Cl71 O73X Cl71 -161(3) . . . 2_655 ?
O73X Cl71 O73X Cl71 0.002(2) 2_655 . . 2_655 ?
O72 Cl71 O73X Cl71 -37.8(14) 2_655 . . 2_655 ?
O73Y Cl71 O74Y O72 47(3) . . . 2_655 ?
O72 Cl71 O74Y O72 -76(2) . . . 2_655 ?
O73X Cl71 O74Y O72 28(2) . . . 2_655 ?
O75X Cl71 O74Y O72 122(2) . . . 2_655 ?
O74X Cl71 O74Y O72 -174(2) . . . 2_655 ?
O75Y Cl71 O74Y O72 167(2) . . . 2_655 ?
O73X Cl71 O74Y O72 -74.3(17) 2_655 . . 2_655 ?
Cl71 Cl71 O74Y O72 -37.6(11) 2_655 . . 2_655 ?
O84 Cl81 O82 O85 -131.7(12) . . . 2_565 ?
O84 Cl81 O82 O85 48.3(12) 2_565 . . 2_565 ?
O85 Cl81 O82 O85 180.0 . . . 2_565 ?
O83 Cl81 O82 O85 -67.8(12) . . . 2_565 ?
O83 Cl81 O82 O85 112.2(12) 2_565 . . 2_565 ?
O82 Cl81 O82 O85 -89(2) 2_565 . . 2_565 ?
O84 Cl81 O82 O84 180.0 2_565 . . . ?
O85 Cl81 O82 O84 131.7(12) 2_565 . . . ?
O85 Cl81 O82 O84 -48.3(12) . . . . ?
O83 Cl81 O82 O84 63.9(11) . . . . ?
O83 Cl81 O82 O84 -116.1(11) 2_565 . . . ?
O82 Cl81 O82 O84 42(2) 2_565 . . . ?
O84 Cl81 O83 O84 180.000(3) 2_565 . . . ?
O85 Cl81 O83 O84 -129.6(11) 2_565 . . . ?
O85 Cl81 O83 O84 50.4(11) . . . . ?
O83 Cl81 O83 O84 118(4) 2_565 . . . ?
O82 Cl81 O83 O84 -64.8(11) . . . . ?
O82 Cl81 O83 O84 115.2(11) 2_565 . . . ?
O84 Cl81 O83 O85 129.6(11) . . . 2_565 ?
O84 Cl81 O83 O85 -50.4(11) 2_565 . . 2_565 ?
O85 Cl81 O83 O85 180.001(1) . . . 2_565 ?
O83 Cl81 O83 O85 -113(4) 2_565 . . 2_565 ?
O82 Cl81 O83 O85 64.8(11) . . . 2_565 ?
O82 Cl81 O83 O85 -115.2(11) 2_565 . . 2_565 ?
O84 Cl81 O84 O85 -88(57) 2_565 . . . ?
O85 Cl81 O84 O85 180.002(2) 2_565 . . . ?
O83 Cl81 O84 O85 121.0(13) . . . . ?
O83 Cl81 O84 O85 -59.0(13) 2_565 . . . ?
O82 Cl81 O84 O85 -125.7(13) . . . . ?
O82 Cl81 O84 O85 54.3(13) 2_565 . . . ?
O84 Cl81 O84 O83 151(57) 2_565 . . . ?
O85 Cl81 O84 O83 59.0(13) 2_565 . . . ?
O85 Cl81 O84 O83 -121.0(13) . . . . ?
O83 Cl81 O84 O83 -179.995(1) 2_565 . . . ?
O82 Cl81 O84 O83 113.3(11) . . . . ?
O82 Cl81 O84 O83 -66.7(11) 2_565 . . . ?
O84 Cl81 O84 O82 38(57) 2_565 . . . ?
O85 Cl81 O84 O82 -54.3(13) 2_565 . . . ?
O85 Cl81 O84 O82 125.7(13) . . . . ?
O83 Cl81 O84 O82 -113.3(11) . . . . ?
O83 Cl81 O84 O82 66.7(11) 2_565 . . . ?
O82 Cl81 O84 O82 180.0 2_565 . . . ?
O85 O83 O84 Cl81 -35.9(8) 2_565 . . . ?
Cl81 O83 O84 O85 -48.3(11) . . . . ?
O85 O83 O84 O85 -84.2(14) 2_565 . . . ?
Cl81 O83 O84 O82 51.2(9) . . . . ?
O85 O83 O84 O82 15.3(11) 2_565 . . . ?
O85 O82 O84 Cl81 35.1(9) 2_565 . . . ?
Cl81 O82 O84 O85 45.4(11) . . . . ?
O85 O82 O84 O85 80.5(16) 2_565 . . . ?
Cl81 O82 O84 O83 -51.0(9) . . . . ?
O85 O82 O84 O83 -15.8(12) 2_565 . . . ?
O84 Cl81 O85 O84 179.999(2) 2_565 . . . ?
O85 Cl81 O85 O84 144(9) 2_565 . . . ?
O83 Cl81 O85 O84 -57.0(12) . . . . ?
O83 Cl81 O85 O84 123.0(12) 2_565 . . . ?
O82 Cl81 O85 O84 55.0(13) . . . . ?
O82 Cl81 O85 O84 -125.0(13) 2_565 . . . ?
O84 Cl81 O85 O82 125.0(13) . . . 2_565 ?
O84 Cl81 O85 O82 -55.0(13) 2_565 . . 2_565 ?
O85 Cl81 O85 O82 -91(9) 2_565 . . 2_565 ?
O83 Cl81 O85 O82 68.0(11) . . . 2_565 ?
O83 Cl81 O85 O82 -112.0(11) 2_565 . . 2_565 ?
O82 Cl81 O85 O82 180.0 . . . 2_565 ?
O84 Cl81 O85 O83 -123.0(12) . . . 2_565 ?
O84 Cl81 O85 O83 57.0(12) 2_565 . . 2_565 ?
O85 Cl81 O85 O83 21(9) 2_565 . . 2_565 ?
O83 Cl81 O85 O83 179.995(2) . . . 2_565 ?
O82 Cl81 O85 O83 -68.0(11) . . . 2_565 ?
O82 Cl81 O85 O83 112.0(11) 2_565 . . 2_565 ?
O83 O84 O85 Cl81 46.8(10) . . . . ?
O82 O84 O85 Cl81 -44.3(10) . . . . ?
Cl81 O84 O85 O82 -45.4(10) . . . 2_565 ?
O83 O84 O85 O82 1.5(15) . . . 2_565 ?
O82 O84 O85 O82 -89.6(14) . . . 2_565 ?
Cl81 O84 O85 O83 44.0(9) . . . 2_565 ?
O83 O84 O85 O83 90.9(13) . . . 2_565 ?
O82 O84 O85 O83 -0.3(14) . . . 2_565 ?
